data_7110098
loop_
_publ_author_name
'Chang-Cang Huang'
'Jian-Jun Liu'
'Yong Chen'
'Mei-Jin Lin'

_publ_section_title
;
 An electron-deficient metallocavitand with an unusual selectivity towards
 substituted benzene derivatives during co-crystallizations
;
_journal_name_full Chem.Commun.
_journal_page_first 11512
_journal_paper_doi 10.1039/c3cc46022c
_journal_volume 49
_journal_year 2013
_chemical_formula_moiety 'C128 H96 Cl8 N24 O24 S8 Zn8, 3(C6 H5 N O2), 11.5(C4 H9 N O)'
_chemical_formula_sum 'C192 H214.5 Cl8 N38.5 O41.5 S8 Zn8'
_chemical_formula_weight 4788.56
_chemical_name_systematic
; 
 ? 
;
_space_group_IT_number 2
_symmetry_cell_setting triclinic
_symmetry_space_group_name_Hall '-P 1'
_symmetry_space_group_name_H-M 'P -1'
_atom_sites_solution_hydrogens geom
_atom_sites_solution_primary direct
_atom_sites_solution_secondary difmap
_audit_creation_method SHELXL-97
_cell_angle_alpha 88.98(3)
_cell_angle_beta 84.80(3)
_cell_angle_gamma 89.60(3)
_cell_formula_units_Z 2
_cell_length_a 18.842(4)
_cell_length_b 18.915(4)
_cell_length_c 31.455(6)
_cell_measurement_reflns_used 37027
_cell_measurement_temperature 113(2)
_cell_measurement_theta_max 27.4971
_cell_measurement_theta_min 3.3495
_cell_volume 11162(4)
_computing_cell_refinement 'CrystalClear (Rigaku Inc., 2007)'
_computing_data_collection 'CrystalClear (Rigaku Inc., 2007)'
_computing_data_reduction 'CrystalClear (Rigaku Inc., 2007)'
_computing_molecular_graphics 'ORTEX (P.McArdle, 1995)'
_computing_publication_material 'SHELXL-97/2 (Sheldrick,1997)'
_computing_structure_refinement 'SHELXL-97 (Sheldrick, 1997)'
_computing_structure_solution 'SHELXS-97 (Sheldrick, 1990)'
_diffrn_ambient_temperature 113(2)
_diffrn_measured_fraction_theta_full 0.958
_diffrn_measured_fraction_theta_max 0.958
_diffrn_measurement_device_type 'Saturn724+ CCD'
_diffrn_measurement_method '\w scans at fixed \c = 45\%'
_diffrn_radiation_monochromator graphite
_diffrn_radiation_source 'fine-focus sealed tube'
_diffrn_radiation_type MoK\a
_diffrn_radiation_wavelength 0.71073
_diffrn_reflns_av_R_equivalents 0.0646
_diffrn_reflns_av_sigmaI/netI 0.1026
_diffrn_reflns_limit_h_max 24
_diffrn_reflns_limit_h_min -24
_diffrn_reflns_limit_k_max 24
_diffrn_reflns_limit_k_min -24
_diffrn_reflns_limit_l_max 31
_diffrn_reflns_limit_l_min -40
_diffrn_reflns_number 94404
_diffrn_reflns_theta_full 27.51
_diffrn_reflns_theta_max 27.51
_diffrn_reflns_theta_min 3.35
_exptl_absorpt_coefficient_mu 1.093
_exptl_absorpt_correction_T_max 0.8991
_exptl_absorpt_correction_T_min 0.7367
_exptl_absorpt_correction_type numerical
_exptl_absorpt_process_details 'CrystalClear (Rigaku Inc., 2007)'
_exptl_crystal_colour colourless
_exptl_crystal_density_diffrn 1.425
_exptl_crystal_density_method 'not measured'
_exptl_crystal_description Block
_exptl_crystal_F_000 4944
_exptl_crystal_size_max 0.50
_exptl_crystal_size_mid 0.27
_exptl_crystal_size_min 0.15
_platon_squeeze_details
;
SQUEEZE removed 11.5 disordered DMA  molecules per formula unit. 
This value calculated based upon volume/count_electrons analysis.
;
_refine_diff_density_max 0.980
_refine_diff_density_min -6.571
_refine_diff_density_rms 0.136
_refine_ls_extinction_method none
_refine_ls_goodness_of_fit_ref 1.145
_refine_ls_hydrogen_treatment constr
_refine_ls_matrix_type full
_refine_ls_number_parameters 2089
_refine_ls_number_reflns 49254
_refine_ls_number_restraints 3
_refine_ls_restrained_S_all 6.696
_refine_ls_R_factor_all 0.1323
_refine_ls_R_factor_gt 0.1077
_refine_ls_shift/su_max 0.012
_refine_ls_shift/su_mean 0.000
_refine_ls_structure_factor_coef Fsqd
_refine_ls_weighting_details 'calc w=1/[\s^2^(Fo^2^)+(0.0985P)^2^+58.1695P] where P=(Fo^2^+2Fc^2^)/3'
_refine_ls_weighting_scheme calc
_refine_ls_wR_factor_gt 0.2739
_refine_ls_wR_factor_ref 0.2902
_reflns_number_gt 36635
_reflns_number_total 49254
_reflns_threshold_expression >2sigma(I)
_cod_data_source_file c3cc46022c.txt
_cod_data_source_block complex1-PhNO2(935358)
_cod_original_sg_symbol_H-M P-1
_cod_original_formula_sum 'C192 H214.50 Cl8 N38.50 O41.50 S8 Zn8'
_cod_database_code 7110098

loop_
_symmetry_equiv_pos_as_xyz
'x, y, z'
'-x, -y, -z'

loop_
_atom_site_label
_atom_site_type_symbol
_atom_site_fract_x
_atom_site_fract_y
_atom_site_fract_z
_atom_site_U_iso_or_equiv
_atom_site_adp_type
_atom_site_occupancy
_atom_site_symmetry_multiplicity
_atom_site_calc_flag
_atom_site_refinement_flags
_atom_site_disorder_assembly
_atom_site_disorder_group
Zn1 Zn 0.8185(2) 0.4827(2) 0.23864(14) 0.0250(10) Uani 1 1 d . . .
Zn2 Zn 1.0379(2) 0.6118(2) 0.24285(14) 0.0265(10) Uani 1 1 d . . .
Zn3 Zn 1.1507(2) 0.8403(2) 0.24310(15) 0.0291(10) Uani 1 1 d . . .
Zn4 Zn 1.0392(2) 1.0717(2) 0.24024(14) 0.0258(10) Uani 1 1 d . . .
Zn5 Zn 0.8195(2) 1.2060(2) 0.24722(14) 0.0252(10) Uani 1 1 d . . .
Zn6 Zn 0.6019(2) 1.0699(2) 0.24905(14) 0.0266(10) Uani 1 1 d . . .
Zn7 Zn 0.4868(3) 0.8419(3) 0.24311(18) 0.0348(12) Uani 1 1 d . . .
Zn8 Zn 0.5949(2) 0.6088(2) 0.23851(15) 0.0287(10) Uani 1 1 d . . .
Cl1 Cl 0.8523(9) 0.9306(7) 0.2357(5) 0.058(3) Uani 1 1 d . . .
Cl2 Cl 0.5868(7) 0.6470(7) 0.4746(4) 0.051(3) Uani 1 1 d . . .
Cl3 Cl 1.0616(11) 1.0562(7) 0.0253(4) 0.073(5) Uani 1 1 d . . .
Cl4 Cl 0.9340(11) 0.6632(8) 0.4760(4) 0.069(4) Uani 1 1 d . . .
Cl6 Cl 1.0137(8) 1.0761(8) 0.4652(4) 0.054(3) Uani 1 1 d . . .
Cl7 Cl 0.6253(8) 0.6596(7) 0.0158(4) 0.051(3) Uani 1 1 d . E .
Cl8 Cl 0.6061(14) 1.0163(8) 0.4701(5) 0.092(7) Uani 1 1 d . . .
S1 S 0.7435(5) 0.4282(5) 0.2897(3) 0.032(2) Uani 1 1 d . . .
S2 S 0.8968(5) 0.4343(5) 0.1879(3) 0.031(2) Uani 1 1 d . . .
S3 S 1.1968(6) 0.7747(6) 0.2960(4) 0.036(2) Uani 1 1 d . . .
S4 S 1.2163(6) 0.9047(6) 0.1918(4) 0.038(2) Uani 1 1 d . . .
S5 S 0.8847(5) 1.2525(6) 0.2974(3) 0.032(2) Uani 1 1 d . . .
S6 S 0.7534(5) 1.2611(5) 0.1989(3) 0.030(2) Uani 1 1 d . . .
S7 S 0.4268(6) 0.9017(6) 0.2981(4) 0.042(3) Uani 1 1 d . . .
S8 S 0.4278(6) 0.7788(6) 0.1961(4) 0.035(2) Uani 1 1 d . . .
O21 O 0.5375(15) 1.1207(15) 0.2984(9) 0.033(6) Uani 1 1 d . . .
O12 O 1.1077(15) 1.1251(15) 0.1955(10) 0.036(7) Uani 1 1 d . . .
O9 O 1.0922(17) 0.5546(15) 0.2865(11) 0.040(7) Uani 1 1 d . . .
O6 O 1.1057(16) 0.5617(17) 0.1953(10) 0.039(7) Uani 1 1 d . . .
O18 O 0.5481(16) 1.1269(16) 0.2037(10) 0.037(7) Uani 1 1 d . . .
O5 O 0.9536(15) 0.6317(15) 0.2892(9) 0.033(6) Uani 1 1 d . . .
O11 O 0.9966(15) 0.9949(14) 0.2828(9) 0.030(6) Uani 1 1 d . . .
O4 O 0.8349(15) 0.5985(16) 0.3504(9) 0.035(7) Uani 1 1 d . . .
O15 O 1.0925(15) 1.1179(16) 0.2883(10) 0.036(7) Uani 1 1 d . . .
O17 O 0.6742(15) 1.0474(16) 0.2932(9) 0.034(6) Uani 1 1 d . . .
O10 O 0.9989(16) 0.8890(15) 0.3477(9) 0.032(6) Uani 1 1 d . . .
O8 O 1.0105(16) 0.6892(15) 0.1995(9) 0.033(6) Uani 1 1 d . . .
O1 O 0.7970(17) 0.6718(15) 0.1443(9) 0.034(6) Uani 1 1 d . . .
O20 O 0.6419(16) 0.9953(17) 0.2053(10) 0.038(7) Uani 1 1 d . . .
O3 O 0.5320(16) 0.5556(17) 0.2878(11) 0.042(7) Uani 1 1 d . . .
O13 O 0.8705(16) 1.0539(17) 0.1368(9) 0.038(7) Uani 1 1 d . . .
O24 O 0.5384(18) 0.5580(16) 0.1934(11) 0.043(8) Uani 1 1 d . . .
O14 O 0.9680(15) 1.0561(15) 0.1939(9) 0.032(6) Uani 1 1 d . . .
O2 O 0.6751(16) 0.6293(16) 0.1900(9) 0.036(7) Uani 1 1 d . . .
O16 O 0.7792(15) 1.0919(16) 0.3537(9) 0.034(6) Uani 1 1 d . . .
O23 O 0.6300(17) 0.6829(16) 0.2799(10) 0.038(7) Uani 1 1 d . . .
O7 O 1.042(2) 0.8044(17) 0.1378(11) 0.050(9) Uani 1 1 d . . .
N20 N 0.5298(17) 0.9868(17) 0.2601(10) 0.026(6) Uani 1 1 d . . .
N15 N 1.0131(17) 1.2060(17) 0.3114(11) 0.027(7) Uani 1 1 d . . .
H15A H 1.0075 1.2405 0.3298 0.032 Uiso 1 1 calc R . .
N17 N 0.6794(16) 1.1473(17) 0.2341(10) 0.027(7) Uani 1 1 d . . .
N24 N 0.4652(18) 0.6490(18) 0.1744(11) 0.031(7) Uani 1 1 d . . .
H24A H 0.4297 0.6575 0.1586 0.037 Uiso 1 1 calc R . .
N8 N 1.1034(17) 0.6948(17) 0.2573(10) 0.026(7) Uani 1 1 d . . .
N1 N 0.7353(16) 0.5431(16) 0.2249(10) 0.023(6) Uani 1 1 d . . .
N2 N 0.6717(16) 0.5334(16) 0.2513(10) 0.024(6) Uani 1 1 d . . .
N21 N 0.4579(17) 1.0320(17) 0.3177(11) 0.029(7) Uani 1 1 d . . .
H21A H 0.4191 1.0237 0.3348 0.035 Uiso 1 1 calc R . .
N10 N 1.0889(17) 0.9269(16) 0.2524(10) 0.026(7) Uani 1 1 d . . .
N6 N 1.0283(17) 0.4786(17) 0.1725(11) 0.027(7) Uani 1 1 d D . .
H6A H 1.0266 0.4439 0.1544 0.033 Uiso 1 1 calc R . .
N16 N 0.7373(16) 1.1385(17) 0.2592(10) 0.025(6) Uani 1 1 d . . .
N12 N 1.1873(17) 1.0376(17) 0.1737(11) 0.029(7) Uani 1 1 d . . .
H12A H 1.2255 1.0300 0.1561 0.035 Uiso 1 1 calc R . .
N18 N 0.6309(17) 1.2101(18) 0.1785(10) 0.028(7) Uani 1 1 d . . .
H18A H 0.6389 1.2429 0.1586 0.033 Uiso 1 1 calc R . .
N13 N 0.9055(17) 1.1461(17) 0.2297(10) 0.026(7) Uani 1 1 d . . .
N4 N 0.8976(17) 0.5464(17) 0.2526(10) 0.026(7) Uani 1 1 d . . .
N19 N 0.5486(18) 0.9295(18) 0.2336(11) 0.030(7) Uani 1 1 d . . .
N5 N 0.9644(16) 0.5371(17) 0.2282(10) 0.026(7) Uani 1 1 d . . .
N23 N 0.5303(17) 0.6949(17) 0.2267(11) 0.028(7) Uani 1 1 d . . .
N22 N 0.5451(17) 0.7540(18) 0.2511(11) 0.029(7) Uani 1 1 d . . .
N14 N 0.9640(16) 1.1509(17) 0.2543(9) 0.024(6) Uani 1 1 d . . .
N3 N 0.6134(18) 0.4739(18) 0.3101(11) 0.033(8) Uani 1 1 d . . .
H3A H 0.6168 0.4386 0.3285 0.039 Uiso 1 1 calc R . .
N7 N 1.0913(17) 0.7564(17) 0.2329(10) 0.026(7) Uani 1 1 d . . .
N9 N 1.1629(18) 0.6407(19) 0.3117(11) 0.032(8) Uani 1 1 d . . .
H9A H 1.1945 0.6475 0.3302 0.038 Uiso 1 1 calc R . .
N11 N 1.1087(17) 0.9869(16) 0.2275(11) 0.026(7) Uani 1 1 d . . .
C120 C 0.598(2) 0.741(2) 0.2766(13) 0.033(9) Uani 1 1 d . . .
C45 C 1.181(4) 0.403(3) 0.365(2) 0.072(19) Uani 1 1 d . . .
H45 H 1.1868 0.3548 0.3573 0.087 Uiso 1 1 calc R . .
C71 C 0.849(2) 1.086(2) 0.1756(13) 0.032(9) Uani 1 1 d . . .
H71A H 0.8130 1.0562 0.1923 0.039 Uiso 1 1 calc R . .
H71B H 0.8265 1.1325 0.1701 0.039 Uiso 1 1 calc R . .
C40 C 1.041(2) 0.747(2) 0.2057(12) 0.027(8) Uani 1 1 d . . .
C9 C 0.6732(19) 0.4847(19) 0.2805(12) 0.024(7) Uani 1 1 d . . .
C104 C 0.606(2) 0.940(2) 0.2082(13) 0.032(9) Uani 1 1 d . E .
C55 C 1.003(2) 0.873(2) 0.3035(13) 0.032(9) Uani 1 1 d . . .
H55A H 0.9554 0.8601 0.2952 0.038 Uiso 1 1 calc R . .
H55B H 1.0355 0.8317 0.2976 0.038 Uiso 1 1 calc R . .
C87 C 0.793(2) 1.068(2) 0.3112(12) 0.030(8) Uani 1 1 d . . .
H87A H 0.8013 1.0159 0.3115 0.036 Uiso 1 1 calc R . .
H87B H 0.8359 1.0909 0.2972 0.036 Uiso 1 1 calc R . .
C72 C 0.913(2) 1.096(2) 0.2007(12) 0.027(8) Uani 1 1 d . . .
C48 C 1.165(3) 0.544(3) 0.3866(19) 0.057(14) Uani 1 1 d . . .
H48 H 1.1588 0.5920 0.3950 0.068 Uiso 1 1 calc R . .
C39 C 1.022(2) 0.812(2) 0.1815(12) 0.029(8) Uani 1 1 d . . .
H39A H 0.9697 0.8199 0.1860 0.035 Uiso 1 1 calc R . .
H39B H 1.0459 0.8534 0.1923 0.035 Uiso 1 1 calc R . .
C23 C 0.829(2) 0.613(2) 0.3070(12) 0.027(8) Uani 1 1 d . . .
H23A H 0.8165 0.6630 0.3027 0.033 Uiso 1 1 calc R . .
H23B H 0.7915 0.5831 0.2966 0.033 Uiso 1 1 calc R . .
C106 C 0.489(2) 1.096(2) 0.3228(13) 0.029(8) Uani 1 1 d . . .
C8 C 0.731(2) 0.593(2) 0.1947(12) 0.028(8) Uani 1 1 d . . .
C119 C 0.620(2) 0.804(2) 0.3005(13) 0.034(9) Uani 1 1 d . . .
H11A H 0.6720 0.8109 0.2961 0.040 Uiso 1 1 calc R . .
H11B H 0.5962 0.8476 0.2903 0.040 Uiso 1 1 calc R . .
C89 C 0.685(2) 1.201(2) 0.2074(12) 0.025(7) Uani 1 1 d . . .
C56 C 1.031(2) 0.9368(19) 0.2784(12) 0.024(7) Uani 1 1 d . . .
C2 C 0.828(2) 0.855(2) 0.1658(14) 0.039(10) Uani 1 1 d . . .
H2 H 0.8346 0.8986 0.1503 0.047 Uiso 1 1 calc R . .
C25 C 0.9650(19) 0.4901(19) 0.1989(11) 0.023(7) Uani 1 1 d . . .
C92 C 0.549(2) 1.215(2) 0.1028(14) 0.037(10) Uani 1 1 d . . .
H92 H 0.5990 1.2197 0.0958 0.045 Uiso 1 1 calc R . .
C41 C 1.148(2) 0.6998(19) 0.2860(12) 0.026(8) Uani 1 1 d . . .
C7 C 0.797(2) 0.605(2) 0.1652(13) 0.033(9) Uani 1 1 d . . .
H7A H 0.8388 0.6014 0.1818 0.039 Uiso 1 1 calc R . .
H7B H 0.8005 0.5677 0.1436 0.039 Uiso 1 1 calc R . .
C58 C 1.158(2) 1.104(2) 0.1714(14) 0.034(9) Uani 1 1 d . . .
C24 C 0.900(2) 0.597(2) 0.2825(11) 0.026(8) Uani 1 1 d . . .
C59 C 1.190(2) 1.152(3) 0.1365(17) 0.043(11) Uani 1 1 d . . .
C26 C 1.092(2) 0.513(2) 0.1708(14) 0.032(9) Uani 1 1 d . . .
C96 C 0.448(2) 1.186(3) 0.1523(16) 0.042(11) Uani 1 1 d . . .
H96 H 0.4300 1.1702 0.1799 0.051 Uiso 1 1 calc R . .
C74 C 1.074(2) 1.167(2) 0.3120(13) 0.028(8) Uani 1 1 d . . .
C122 C 0.497(2) 0.585(2) 0.1686(15) 0.036(9) Uani 1 1 d . . .
C73 C 0.9574(19) 1.1971(19) 0.2846(11) 0.022(7) Uani 1 1 d . . .
C42 C 1.135(2) 0.575(2) 0.3120(15) 0.035(9) Uani 1 1 d . . .
C57 C 1.165(2) 0.980(2) 0.2001(13) 0.028(8) Uani 1 1 d . . .
C1 C 0.832(2) 0.853(2) 0.2091(14) 0.034(9) Uani 1 1 d . . .
C107 C 0.461(2) 1.135(2) 0.3616(15) 0.037(10) Uani 1 1 d . . .
C76 C 1.196(2) 1.183(2) 0.3341(15) 0.037(10) Uani 1 1 d . . .
H76 H 1.2129 1.1677 0.3063 0.045 Uiso 1 1 calc R . .
C121 C 0.480(2) 0.704(2) 0.2013(13) 0.027(8) Uani 1 1 d . . .
C3 C 0.815(2) 0.795(2) 0.1453(14) 0.037(10) Uani 1 1 d . . .
H3 H 0.8099 0.7965 0.1155 0.045 Uiso 1 1 calc R . .
C90 C 0.568(2) 1.174(2) 0.1784(13) 0.028(8) Uani 1 1 d . . .
C88 C 0.729(2) 1.085(2) 0.2867(12) 0.029(8) Uani 1 1 d . . .
C80 C 1.098(2) 1.207(2) 0.3863(14) 0.034(9) Uani 1 1 d . . .
H80 H 1.0487 1.2096 0.3948 0.041 Uiso 1 1 calc R . .
C6 C 0.824(2) 0.791(3) 0.2321(14) 0.040(10) Uani 1 1 d . . .
H6 H 0.8263 0.7911 0.2622 0.048 Uiso 1 1 calc R . .
C4 C 0.808(2) 0.731(2) 0.1682(13) 0.031(8) Uani 1 1 d . . .
C60 C 1.212(3) 1.127(3) 0.0961(17) 0.051(13) Uani 1 1 d . . .
H60 H 1.2121 1.0775 0.0902 0.061 Uiso 1 1 calc R . .
C28 C 1.133(3) 0.473(2) 0.0966(15) 0.042(11) Uani 1 1 d . . .
H28 H 1.0854 0.4709 0.0898 0.051 Uiso 1 1 calc R . .
C27 C 1.148(2) 0.493(2) 0.1375(15) 0.036(9) Uani 1 1 d . . .
C78 C 1.220(3) 1.219(3) 0.4034(16) 0.043(11) Uani 1 1 d . . .
H78 H 1.2523 1.2305 0.4235 0.052 Uiso 1 1 calc R . .
C75 C 1.124(2) 1.188(2) 0.3447(14) 0.033(9) Uani 1 1 d . . .
C31 C 1.273(3) 0.477(3) 0.116(2) 0.060(16) Uani 1 1 d . . .
H31 H 1.3214 0.4783 0.1230 0.072 Uiso 1 1 calc R . .
C127 C 0.471(3) 0.433(4) 0.096(3) 0.08(2) Uani 1 1 d . . .
H127 H 0.4726 0.3825 0.0970 0.096 Uiso 1 1 calc R . .
C126 C 0.460(3) 0.465(5) 0.059(2) 0.08(3) Uani 1 1 d . . .
H126 H 0.4515 0.4371 0.0354 0.095 Uiso 1 1 calc R . .
C112 C 0.436(2) 1.100(3) 0.3989(15) 0.042(11) Uani 1 1 d . . .
H112 H 0.4347 1.0501 0.4006 0.051 Uiso 1 1 calc R . .
C32 C 1.217(3) 0.495(3) 0.1466(19) 0.054(14) Uani 1 1 d . . .
H32 H 1.2276 0.5091 0.1742 0.065 Uiso 1 1 calc R . .
C13 C 0.382(4) 0.480(4) 0.383(3) 0.10(3) Uani 1 1 d . . .
H13 H 0.3320 0.4817 0.3808 0.123 Uiso 1 1 calc R . .
C91 C 0.522(2) 1.194(2) 0.1436(14) 0.033(9) Uani 1 1 d . . .
C5 C 0.812(2) 0.729(3) 0.2121(14) 0.038(10) Uani 1 1 d . . .
H5 H 0.8061 0.6862 0.2279 0.046 Uiso 1 1 calc R . .
C108 C 0.464(3) 1.210(3) 0.3592(17) 0.047(12) Uani 1 1 d . . .
H108 H 0.4835 1.2338 0.3339 0.056 Uiso 1 1 calc R . .
C123 C 0.480(2) 0.544(3) 0.1302(15) 0.040(10) Uani 1 1 d . . .
C10 C 0.551(2) 0.511(2) 0.3139(15) 0.037(10) Uani 1 1 d . . .
C43 C 1.157(3) 0.524(3) 0.3441(17) 0.044(11) Uani 1 1 d . . .
C103 C 0.631(3) 0.875(3) 0.1805(19) 0.051(14) Uani 1 1 d . . .
H10A H 0.6769 0.8578 0.1904 0.062 Uiso 1 1 calc R A 1
H10B H 0.5960 0.8371 0.1863 0.062 Uiso 1 1 calc R A 1
C105 C 0.478(2) 0.977(2) 0.2892(14) 0.030(8) Uani 1 1 d . . .
C44 C 1.165(3) 0.452(3) 0.334(2) 0.060(15) Uani 1 1 d . . .
H44 H 1.1588 0.4376 0.3054 0.072 Uiso 1 1 calc R . .
C63 C 1.214(3) 1.270(3) 0.113(2) 0.060(16) Uani 1 1 d . . .
H63 H 1.2149 1.3194 0.1193 0.072 Uiso 1 1 calc R . .
C30 C 1.259(3) 0.459(3) 0.076(2) 0.060(16) Uani 1 1 d . . .
H30 H 1.2964 0.4478 0.0553 0.072 Uiso 1 1 calc R . .
C95 C 0.401(3) 1.201(3) 0.1214(18) 0.050(12) Uani 1 1 d . . .
H95 H 0.3514 1.1946 0.1276 0.060 Uiso 1 1 calc R . .
C29 C 1.189(3) 0.457(3) 0.0656(17) 0.048(12) Uani 1 1 d . . .
H29 H 1.1786 0.4455 0.0376 0.058 Uiso 1 1 calc R . .
C94 C 0.429(3) 1.225(3) 0.0819(18) 0.051(13) Uani 1 1 d . . .
H94 H 0.3973 1.2381 0.0610 0.062 Uiso 1 1 calc R . .
C46 C 1.189(3) 0.423(4) 0.405(3) 0.08(2) Uani 1 1 d . . .
H46 H 1.1984 0.3880 0.4259 0.093 Uiso 1 1 calc R . .
C128 C 0.483(2) 0.471(3) 0.133(2) 0.055(15) Uani 1 1 d . . .
H128 H 0.4914 0.4473 0.1590 0.066 Uiso 1 1 calc R . .
C62 C 1.235(3) 1.246(3) 0.073(2) 0.059(16) Uani 1 1 d . . .
H62 H 1.2491 1.2797 0.0511 0.071 Uiso 1 1 calc R . .
C109 C 0.439(3) 1.249(3) 0.396(2) 0.059(15) Uani 1 1 d . . .
H109 H 0.4409 1.2987 0.3950 0.071 Uiso 1 1 calc R . .
C77 C 1.245(3) 1.199(3) 0.3632(16) 0.042(11) Uani 1 1 d . . .
H77 H 1.2946 1.1959 0.3553 0.051 Uiso 1 1 calc R . .
C111 C 0.412(3) 1.141(4) 0.4337(17) 0.067(18) Uani 1 1 d . . .
H111 H 0.3945 1.1179 0.4597 0.080 Uiso 1 1 calc R . .
C16 C 0.528(3) 0.483(3) 0.3918(18) 0.054(14) Uani 1 1 d . . .
H16 H 0.5777 0.4848 0.3942 0.065 Uiso 1 1 calc R . .
C79 C 1.149(3) 1.223(2) 0.4149(14) 0.041(10) Uani 1 1 d . . .
H79 H 1.1328 1.2370 0.4430 0.049 Uiso 1 1 calc R . .
C93 C 0.502(3) 1.231(3) 0.0721(18) 0.056(14) Uani 1 1 d . . .
H93 H 0.5196 1.2447 0.0441 0.067 Uiso 1 1 calc R . .
C124 C 0.470(2) 0.580(4) 0.0922(16) 0.054(14) Uani 1 1 d . . .
H124 H 0.4696 0.6301 0.0903 0.065 Uiso 1 1 calc R . .
C11 C 0.501(3) 0.493(2) 0.3528(17) 0.045(12) Uani 1 1 d . . .
C110 C 0.412(3) 1.214(4) 0.431(2) 0.08(2) Uani 1 1 d . . .
H110 H 0.3926 1.2400 0.4553 0.092 Uiso 1 1 calc R . .
C15 C 0.480(4) 0.471(4) 0.428(2) 0.08(2) Uani 1 1 d . . .
H15 H 0.4958 0.4660 0.4560 0.101 Uiso 1 1 calc R . .
C125 C 0.458(3) 0.537(6) 0.056(2) 0.09(3) Uani 1 1 d . . .
H125 H 0.4505 0.5591 0.0291 0.103 Uiso 1 1 calc R . .
C64 C 1.191(3) 1.224(3) 0.1445(19) 0.049(13) Uani 1 1 d . . .
H64 H 1.1756 1.2402 0.1722 0.059 Uiso 1 1 calc R . .
C61 C 1.235(3) 1.177(4) 0.0639(18) 0.061(17) Uani 1 1 d . . .
H61 H 1.2512 1.1624 0.0360 0.073 Uiso 1 1 calc R . .
C14 C 0.405(5) 0.466(4) 0.422(3) 0.10(4) Uani 1 1 d . . .
H14 H 0.3721 0.4531 0.4449 0.125 Uiso 1 1 calc R . .
C47 C 1.182(4) 0.491(3) 0.416(2) 0.070(18) Uani 1 1 d . . .
H47 H 1.1899 0.5038 0.4447 0.084 Uiso 1 1 calc R . .
C12 C 0.428(3) 0.492(3) 0.347(2) 0.066(18) Uani 1 1 d . . .
H12 H 0.4107 0.5001 0.3200 0.079 Uiso 1 1 calc R . .
O29 O 0.282(6) 0.540(5) 0.486(2) 0.18(4) Uani 1 1 d . . .
O30 O 0.347(3) 0.536(3) 0.541(2) 0.11(2) Uani 1 1 d . . .
N27 N 0.295(4) 0.557(4) 0.524(2) 0.10(2) Uani 1 1 d . . .
C141 C 0.246(3) 0.604(3) 0.5472(18) 0.057(14) Uani 1 1 d . . .
O22 O 0.5982(18) 0.7916(16) 0.3446(10) 0.039(7) Uani 1 1 d . . .
C84 C 0.837(2) 1.086(2) 0.3785(13) 0.030(8) Uani 1 1 d . . .
C116 C 0.601(2) 0.847(2) 0.3715(13) 0.033(9) Uani 1 1 d . . .
C20 C 0.773(2) 0.609(2) 0.3781(13) 0.032(9) Uani 1 1 d . . .
C52 C 0.984(2) 0.832(2) 0.3755(13) 0.031(8) Uani 1 1 d . . .
C83 C 0.901(2) 1.059(2) 0.3637(14) 0.033(9) Uani 1 1 d . . .
H83 H 0.9074 1.0409 0.3355 0.040 Uiso 1 1 calc R . .
C117 C 0.575(3) 0.834(2) 0.4134(14) 0.040(10) Uani 1 1 d . . .
H117 H 0.5568 0.7884 0.4213 0.048 Uiso 1 1 calc R . .
C19 C 0.710(2) 0.633(2) 0.3642(14) 0.032(9) Uani 1 1 d . . .
H19 H 0.7060 0.6423 0.3348 0.039 Uiso 1 1 calc R . .
C51 C 0.968(2) 0.764(2) 0.3634(13) 0.031(8) Uani 1 1 d . . .
H51 H 0.9680 0.7535 0.3340 0.037 Uiso 1 1 calc R . .
C18 C 0.653(2) 0.644(2) 0.3943(15) 0.036(10) Uani 1 1 d . . .
H18 H 0.6087 0.6594 0.3852 0.044 Uiso 1 1 calc R . .
C37 C 1.022(3) 0.930(2) 0.1288(13) 0.035(10) Uani 1 1 d . . .
H37 H 1.0046 0.9342 0.1579 0.043 Uiso 1 1 calc R . .
C82 C 0.957(2) 1.056(2) 0.3906(14) 0.036(9) Uani 1 1 d . . .
H82 H 1.0028 1.0390 0.3804 0.044 Uiso 1 1 calc R . .
C17 C 0.659(2) 0.632(2) 0.4376(15) 0.036(10) Uani 1 1 d . . .
C86 C 0.878(3) 1.106(3) 0.4470(15) 0.047(12) Uani 1 1 d . . .
H86 H 0.8702 1.1211 0.4756 0.057 Uiso 1 1 calc R . .
C85 C 0.824(3) 1.108(3) 0.4197(15) 0.047(12) Uani 1 1 d . . .
H85 H 0.7783 1.1255 0.4298 0.057 Uiso 1 1 calc R . .
C38 C 1.027(3) 0.989(2) 0.1004(14) 0.042(11) Uani 1 1 d . . .
H38 H 1.0090 1.0341 0.1099 0.051 Uiso 1 1 calc R . .
C53 C 0.983(3) 0.848(3) 0.4181(14) 0.041(10) Uani 1 1 d . . .
H53 H 0.9924 0.8953 0.4263 0.049 Uiso 1 1 calc R . .
C22 C 0.724(3) 0.609(3) 0.4511(15) 0.042(11) Uani 1 1 d . . .
H22 H 0.7294 0.6011 0.4805 0.050 Uiso 1 1 calc R . .
C36 C 1.045(3) 0.865(2) 0.1124(15) 0.045(12) Uani 1 1 d . . .
C68 C 0.817(3) 1.039(3) 0.1113(14) 0.041(11) Uani 1 1 d . . .
C81 C 0.945(3) 1.079(2) 0.4309(15) 0.040(10) Uani 1 1 d . . .
C49 C 0.953(3) 0.730(3) 0.4366(16) 0.049(12) Uani 1 1 d . . .
C50 C 0.951(3) 0.712(3) 0.3947(15) 0.044(11) Uani 1 1 d . . .
H50 H 0.9378 0.6659 0.3871 0.052 Uiso 1 1 calc R . .
C21 C 0.781(3) 0.598(3) 0.4209(15) 0.044(11) Uani 1 1 d . . .
H21 H 0.8260 0.5833 0.4297 0.053 Uiso 1 1 calc R . .
C115 C 0.627(3) 0.914(2) 0.3597(15) 0.039(10) Uani 1 1 d . . .
H115 H 0.6428 0.9242 0.3306 0.047 Uiso 1 1 calc R . .
C113 C 0.604(4) 0.951(3) 0.4308(16) 0.054(14) Uani 1 1 d . . .
C114 C 0.631(3) 0.964(3) 0.3898(16) 0.054(14) Uani 1 1 d . . .
H114 H 0.6529 1.0083 0.3822 0.064 Uiso 1 1 calc R . .
C118 C 0.575(3) 0.885(3) 0.4433(16) 0.051(13) Uani 1 1 d . . .
H118 H 0.5560 0.8755 0.4719 0.061 Uiso 1 1 calc R . .
C54 C 0.968(3) 0.795(3) 0.4495(16) 0.049(12) Uani 1 1 d . . .
H54 H 0.9691 0.8048 0.4789 0.059 Uiso 1 1 calc R . .
C33 C 1.056(4) 0.982(3) 0.0598(16) 0.059(16) Uani 1 1 d . . .
C35 C 1.069(4) 0.856(3) 0.0704(16) 0.058(15) Uani 1 1 d . . .
H35 H 1.0792 0.8105 0.0596 0.070 Uiso 1 1 calc R . .
C69 C 0.747(3) 1.055(4) 0.1228(17) 0.068(19) Uani 1 1 d . . .
H69 H 0.7326 1.0761 0.1493 0.082 Uiso 1 1 calc R . .
C67 C 0.838(4) 1.009(4) 0.0726(19) 0.07(2) Uani 1 1 d . . .
H67 H 0.8873 0.9988 0.0646 0.088 Uiso 1 1 calc R . .
C34 C 1.076(4) 0.916(3) 0.0441(19) 0.08(2) Uani 1 1 d . . .
H34 H 1.0961 0.9115 0.0153 0.091 Uiso 1 1 calc R . .
C146 C 0.238(4) 0.603(4) 0.594(2) 0.08(2) Uani 1 1 d . . .
H146 H 0.2631 0.5691 0.6101 0.095 Uiso 1 1 calc R . .
C144 C 0.158(4) 0.700(4) 0.587(2) 0.08(2) Uani 1 1 d . . .
H144 H 0.1295 0.7347 0.6024 0.096 Uiso 1 1 calc R . .
C145 C 0.197(5) 0.649(4) 0.612(3) 0.10(3) Uani 1 1 d . . .
H145 H 0.1913 0.6509 0.6421 0.115 Uiso 1 1 calc R . .
C142 C 0.216(6) 0.654(5) 0.526(3) 0.12(4) Uani 1 1 d . . .
H142 H 0.2321 0.6603 0.4971 0.149 Uiso 1 1 calc R . .
C70 C 0.698(4) 1.039(8) 0.095(2) 0.16(7) Uani 1 1 d . . .
H70 H 0.6492 1.0527 0.1001 0.198 Uiso 1 1 calc R B 1
C97 C 0.619(4) 0.721(3) 0.0561(17) 0.061(17) Uani 1 1 d . . .
C66 C 0.787(5) 0.993(8) 0.046(3) 0.15(6) Uani 1 1 d . . .
H66 H 0.8009 0.9741 0.0184 0.181 Uiso 1 1 calc R C 1
C143 C 0.161(8) 0.701(8) 0.545(3) 0.17(6) Uani 1 1 d . . .
H143 H 0.1308 0.7291 0.5283 0.201 Uiso 1 1 calc R . .
O25 O 0.787(2) 0.7847(19) 0.3459(11) 0.052(9) Uani 1 1 d . . .
N25 N 0.800(2) 0.841(2) 0.3610(12) 0.040(9) Uani 1 1 d . . .
O26 O 0.824(3) 0.892(2) 0.3392(13) 0.068(12) Uani 1 1 d . . .
C129 C 0.789(2) 0.850(2) 0.4075(13) 0.033(9) Uani 1 1 d . . .
C134 C 0.767(3) 0.792(3) 0.4318(16) 0.049(12) Uani 1 1 d . . .
H134 H 0.7594 0.7482 0.4187 0.058 Uiso 1 1 calc R . .
C132 C 0.766(3) 0.863(3) 0.4939(17) 0.055(14) Uani 1 1 d . . .
H132 H 0.7545 0.8686 0.5237 0.066 Uiso 1 1 calc R . .
C133 C 0.755(4) 0.798(3) 0.4752(17) 0.059(15) Uani 1 1 d . . .
H133 H 0.7398 0.7588 0.4925 0.070 Uiso 1 1 calc R . .
C131 C 0.793(4) 0.919(3) 0.4685(18) 0.069(19) Uani 1 1 d . . .
H131 H 0.8059 0.9617 0.4814 0.082 Uiso 1 1 calc R . .
C130 C 0.801(4) 0.913(3) 0.4255(19) 0.066(17) Uani 1 1 d . . .
H130 H 0.8154 0.9531 0.4080 0.079 Uiso 1 1 calc R . .
C135 C 0.391(8) 1.289(8) 0.248(4) 0.11(3) Uani 1 1 d . . .
C136 C 0.449(12) 1.270(10) 0.253(5) 0.16(6) Uani 1 1 d . . .
H136 H 0.4555 1.2217 0.2603 0.197 Uiso 1 1 calc R . .
C137 C 0.507(12) 1.310(13) 0.250(6) 0.20(7) Uani 1 1 d . . .
H137 H 0.5539 1.2922 0.2515 0.241 Uiso 1 1 calc R . .
C138 C 0.488(11) 1.388(11) 0.242(5) 0.17(6) Uani 1 1 d . . .
H138 H 0.5252 1.4217 0.2397 0.201 Uiso 1 1 calc R . .
C140 C 0.374(17) 1.363(17) 0.246(8) 0.25(11) Uani 1 1 d . . .
H140 H 0.3253 1.3759 0.2512 0.303 Uiso 1 1 calc R . .
C139 C 0.420(17) 1.413(16) 0.238(8) 0.23(10) Uani 1 1 d . . .
H139 H 0.4080 1.4605 0.2311 0.278 Uiso 1 1 calc R . .
C101 C 0.638(2) 0.759(2) 0.1263(14) 0.034(9) Uani 1 1 d . . .
H101 H 0.6367 0.7456 0.1555 0.041 Uiso 1 1 calc R D 1
C102 C 0.643(3) 0.709(3) 0.0938(19) 0.059(14) Uani 1 1 d . E .
H102 H 0.6633 0.6636 0.0991 0.071 Uiso 1 1 calc R . .
O19A O 0.641(4) 0.885(4) 0.140(2) 0.05(2) Uani 0.50(6) 1 d P E 1
100A C 0.637(6) 0.831(6) 0.113(4) 0.05(3) Uani 0.50(6) 1 d P E 1
C99A C 0.637(6) 0.848(6) 0.071(3) 0.05(3) Uani 0.50(6) 1 d P E 1
H99A H 0.6386 0.8959 0.0608 0.060 Uiso 0.50(6) 1 calc PR E 1
C98A C 0.633(6) 0.792(6) 0.041(4) 0.05(3) Uani 0.50(6) 1 d P E 1
H98A H 0.6405 0.8017 0.0116 0.060 Uiso 0.50(6) 1 calc PR E 1
O19B O 0.576(4) 0.861(4) 0.155(2) 0.05(2) Uani 0.50(6) 1 d P E 2
100B C 0.586(6) 0.810(6) 0.124(4) 0.05(3) Uani 0.50(6) 1 d P E 2
C99B C 0.545(6) 0.809(6) 0.093(3) 0.05(3) Uani 0.50(6) 1 d P E 2
H99B H 0.5069 0.8421 0.0941 0.060 Uiso 0.50(6) 1 calc PR E 2
C98B C 0.553(6) 0.764(6) 0.058(3) 0.05(3) Uani 0.50(6) 1 d P E 2
H98B H 0.5195 0.7616 0.0372 0.060 Uiso 0.50(6) 1 calc PR E 2
Cl5A Cl 0.6437(18) 1.0251(18) 0.0173(11) 0.066(10) Uani 0.50(4) 1 d P . .
Cl5B Cl 0.6647(14) 0.9422(14) 0.0351(8) 0.050(8) Uani 0.50(4) 1 d P E .
C65 C 0.721(16) 1.003(15) 0.058(9) 0.12(9) Uani 0.50 1 d P E 1
C65B C 0.733(17) 0.965(14) 0.061(10) 0.05(6) Uani 0.25 1 d P E 2
C65C C 0.707(17) 1.034(15) 0.055(10) 0.05(6) Uiso 0.25 1 d P E 3
N26 N 0.334(2) 1.233(2) 0.2470(14) 0.050(10) Uiso 1 1 d . . .
O27 O 0.3538(19) 1.1739(19) 0.2532(11) 0.050(8) Uiso 1 1 d D . .
O28 O 0.284(2) 1.2614(19) 0.2432(11) 0.050(8) Uiso 1 1 d D . .

loop_
_atom_site_aniso_label
_atom_site_aniso_U_11
_atom_site_aniso_U_22
_atom_site_aniso_U_33
_atom_site_aniso_U_23
_atom_site_aniso_U_13
_atom_site_aniso_U_12
Zn1 0.020(2) 0.024(2) 0.030(2) -0.0014(17) -0.0033(17) 0.0033(17)
Zn2 0.025(2) 0.025(2) 0.030(2) -0.0020(17) -0.0049(17) 0.0006(17)
Zn3 0.028(2) 0.023(2) 0.036(2) -0.0002(18) -0.0024(19) 0.0026(18)
Zn4 0.024(2) 0.024(2) 0.029(2) -0.0014(17) -0.0012(17) 0.0046(17)
Zn5 0.022(2) 0.024(2) 0.030(2) -0.0019(17) -0.0028(17) 0.0026(17)
Zn6 0.023(2) 0.028(2) 0.028(2) 0.0015(18) -0.0002(17) -0.0006(18)
Zn7 0.028(2) 0.026(2) 0.051(3) -0.007(2) -0.008(2) 0.0043(19)
Zn8 0.026(2) 0.029(2) 0.032(2) -0.0039(18) -0.0075(18) 0.0083(18)
Cl1 0.081(10) 0.042(7) 0.054(8) 0.000(6) -0.010(7) -0.011(7)
Cl2 0.047(7) 0.051(7) 0.050(7) 0.002(5) 0.015(5) 0.009(5)
Cl3 0.137(16) 0.042(7) 0.037(7) 0.004(5) 0.006(8) 0.012(8)
Cl4 0.116(14) 0.051(8) 0.043(7) 0.013(6) -0.019(8) -0.019(8)
Cl6 0.060(8) 0.058(8) 0.047(7) 0.001(6) -0.023(6) 0.000(6)
Cl7 0.070(8) 0.047(7) 0.037(6) -0.008(5) -0.006(6) 0.003(6)
Cl8 0.18(2) 0.046(8) 0.046(8) -0.012(6) -0.002(10) -0.019(11)
S1 0.024(5) 0.029(5) 0.040(5) 0.008(4) 0.002(4) 0.007(4)
S2 0.024(5) 0.028(5) 0.041(6) -0.009(4) -0.002(4) 0.002(4)
S3 0.037(6) 0.028(5) 0.047(6) 0.002(4) -0.017(5) -0.003(4)
S4 0.035(6) 0.031(5) 0.046(6) 0.003(5) 0.010(5) 0.008(4)
S5 0.027(5) 0.033(5) 0.038(5) -0.010(4) -0.007(4) 0.007(4)
S6 0.027(5) 0.025(5) 0.038(5) 0.005(4) -0.007(4) 0.000(4)
S7 0.036(6) 0.030(5) 0.059(7) -0.005(5) 0.011(5) -0.004(5)
S8 0.033(5) 0.028(5) 0.045(6) -0.001(4) -0.014(4) 0.005(4)
O21 0.034(15) 0.028(14) 0.036(15) -0.007(12) 0.011(12) -0.003(12)
O12 0.028(15) 0.027(14) 0.049(18) 0.010(13) 0.010(13) 0.005(12)
O9 0.040(17) 0.025(15) 0.06(2) 0.002(13) -0.019(15) -0.001(13)
O6 0.030(15) 0.038(17) 0.050(19) -0.013(14) 0.000(13) -0.005(13)
O18 0.030(15) 0.041(17) 0.040(17) 0.009(14) -0.005(13) -0.004(13)
O5 0.028(14) 0.036(16) 0.035(15) -0.009(12) -0.003(12) -0.002(12)
O11 0.031(14) 0.027(14) 0.032(14) -0.003(11) 0.004(11) 0.004(11)
O4 0.030(15) 0.046(17) 0.030(15) -0.002(13) -0.004(12) 0.014(13)
O15 0.029(15) 0.035(16) 0.044(17) -0.008(13) -0.008(13) 0.003(12)
O17 0.030(15) 0.037(16) 0.034(15) 0.012(12) -0.002(12) -0.003(13)
O10 0.040(16) 0.027(14) 0.029(14) -0.003(11) -0.001(12) -0.002(12)
O8 0.035(15) 0.031(15) 0.033(15) 0.002(12) -0.009(12) -0.001(12)
O1 0.044(17) 0.029(15) 0.029(14) 0.002(12) 0.000(13) 0.000(13)
O20 0.033(16) 0.041(17) 0.038(16) -0.008(13) 0.005(13) -0.001(14)
O3 0.031(16) 0.039(17) 0.05(2) 0.001(15) 0.005(14) 0.011(13)
O13 0.039(17) 0.049(18) 0.029(15) -0.016(13) -0.009(13) 0.011(14)
O24 0.046(19) 0.033(16) 0.05(2) -0.008(14) -0.018(15) 0.009(14)
O14 0.030(14) 0.036(15) 0.030(14) -0.009(12) -0.005(11) 0.009(12)
O2 0.036(16) 0.037(16) 0.034(15) 0.007(12) -0.006(12) 0.009(13)
O16 0.033(15) 0.043(17) 0.026(14) -0.003(12) -0.005(12) 0.008(13)
O23 0.042(17) 0.033(16) 0.042(17) -0.007(13) -0.017(14) 0.011(13)
O7 0.08(3) 0.032(17) 0.037(18) 0.001(14) 0.007(17) 0.012(17)
N20 0.023(15) 0.026(16) 0.027(16) -0.002(13) 0.000(12) 0.002(13)
N15 0.026(16) 0.024(16) 0.031(17) -0.004(13) -0.006(13) 0.003(13)
N17 0.019(15) 0.030(17) 0.031(17) 0.003(13) -0.002(12) 0.003(13)
N24 0.027(17) 0.031(18) 0.035(18) -0.005(14) -0.010(14) 0.004(14)
N8 0.024(15) 0.024(16) 0.029(16) 0.000(13) -0.001(13) 0.003(13)
N1 0.020(14) 0.025(15) 0.024(15) 0.001(12) -0.003(12) 0.004(12)
N2 0.018(14) 0.024(15) 0.030(16) -0.003(13) -0.002(12) 0.005(12)
N21 0.025(16) 0.028(17) 0.032(17) -0.005(14) 0.006(13) 0.000(13)
N10 0.024(16) 0.021(15) 0.031(17) 0.004(13) 0.000(13) 0.000(12)
N6 0.025(16) 0.023(16) 0.035(17) -0.007(13) -0.002(13) -0.001(13)
N16 0.021(15) 0.026(16) 0.028(16) -0.002(13) -0.002(12) 0.003(13)
N12 0.024(16) 0.028(17) 0.035(18) 0.003(14) 0.004(13) 0.010(13)
N18 0.026(16) 0.029(17) 0.028(16) 0.001(13) -0.003(13) 0.003(13)
N13 0.025(16) 0.026(16) 0.027(16) 0.001(13) -0.003(13) 0.002(13)
N4 0.022(15) 0.029(17) 0.027(16) -0.002(13) 0.000(12) 0.003(13)
N19 0.027(17) 0.027(17) 0.036(18) -0.008(14) -0.002(14) 0.002(14)
N5 0.021(15) 0.028(16) 0.028(16) 0.000(13) 0.000(12) 0.004(13)
N23 0.023(16) 0.027(16) 0.035(18) -0.005(13) -0.007(13) 0.008(13)
N22 0.027(16) 0.029(17) 0.033(17) -0.003(14) -0.011(13) 0.005(13)
N14 0.022(15) 0.030(16) 0.020(14) -0.001(12) -0.002(12) -0.001(13)
N3 0.032(18) 0.030(18) 0.034(18) 0.002(14) 0.004(14) 0.006(14)
N7 0.024(16) 0.027(16) 0.028(16) 0.001(13) -0.005(13) 0.009(13)
N9 0.028(17) 0.037(19) 0.033(18) 0.007(15) -0.014(14) 0.000(15)
N11 0.023(15) 0.020(15) 0.035(17) 0.002(13) 0.003(13) 0.002(12)
C120 0.03(2) 0.03(2) 0.03(2) -0.003(17) -0.008(17) -0.001(17)
C45 0.07(4) 0.05(3) 0.10(5) 0.02(3) -0.03(4) 0.00(3)
C71 0.025(19) 0.04(2) 0.03(2) -0.014(17) -0.007(15) 0.003(17)
C40 0.03(2) 0.022(18) 0.027(18) -0.002(14) -0.005(15) 0.004(15)
C9 0.019(17) 0.019(17) 0.03(2) -0.002(14) -0.005(14) 0.004(14)
C104 0.022(18) 0.04(2) 0.03(2) -0.011(18) -0.005(15) 0.008(17)
C55 0.04(2) 0.022(18) 0.03(2) 0.000(16) 0.001(17) -0.004(17)
C87 0.027(19) 0.04(2) 0.023(18) 0.005(16) -0.001(15) 0.002(17)
C72 0.027(19) 0.029(19) 0.023(18) -0.003(15) 0.003(14) -0.002(16)
C48 0.04(3) 0.06(3) 0.07(4) 0.03(3) -0.01(3) -0.02(3)
C39 0.03(2) 0.026(19) 0.029(19) 0.000(15) -0.004(16) 0.006(16)
C23 0.03(2) 0.027(19) 0.024(18) -0.004(15) -0.006(15) 0.005(16)
C106 0.023(18) 0.028(19) 0.03(2) 0.000(16) 0.003(15) 0.000(15)
C8 0.04(2) 0.022(18) 0.028(19) -0.003(15) -0.006(16) 0.006(16)
C119 0.03(2) 0.04(2) 0.03(2) -0.005(17) -0.003(16) -0.001(18)
C89 0.027(18) 0.022(18) 0.027(18) 0.000(14) -0.002(15) -0.001(15)
C56 0.024(18) 0.023(18) 0.026(18) -0.004(14) -0.003(14) 0.002(14)
C2 0.04(2) 0.04(2) 0.04(2) 0.008(18) 0.000(19) 0.008(19)
C25 0.022(17) 0.023(17) 0.024(17) 0.000(14) -0.004(14) -0.004(14)
C92 0.04(2) 0.04(2) 0.04(2) 0.004(19) -0.009(18) -0.004(19)
C41 0.026(18) 0.021(17) 0.032(19) 0.003(15) -0.003(15) 0.000(15)
C7 0.04(2) 0.03(2) 0.03(2) 0.006(16) 0.001(17) 0.010(17)
C58 0.03(2) 0.03(2) 0.04(2) 0.009(18) -0.001(17) 0.002(17)
C24 0.029(19) 0.029(19) 0.020(17) 0.001(14) -0.002(14) 0.003(16)
C59 0.03(2) 0.04(3) 0.06(3) 0.02(2) 0.00(2) 0.004(19)
C26 0.023(19) 0.03(2) 0.04(2) -0.003(17) 0.001(16) 0.000(16)
C96 0.03(2) 0.05(3) 0.05(3) 0.01(2) -0.01(2) -0.01(2)
C74 0.027(19) 0.023(18) 0.03(2) 0.001(15) -0.002(15) -0.003(15)
C122 0.03(2) 0.04(2) 0.04(2) -0.002(19) -0.009(18) 0.003(18)
C73 0.020(16) 0.022(17) 0.025(17) 0.003(14) -0.003(13) 0.001(14)
C42 0.03(2) 0.03(2) 0.04(2) 0.006(18) -0.005(18) -0.002(17)
C57 0.025(18) 0.024(18) 0.03(2) 0.003(15) 0.002(15) 0.001(15)
C1 0.03(2) 0.04(2) 0.03(2) -0.003(17) -0.004(17) -0.002(18)
C107 0.03(2) 0.04(2) 0.04(2) -0.015(19) 0.001(18) -0.005(18)
C76 0.03(2) 0.04(2) 0.04(2) -0.008(19) -0.008(18) -0.001(19)
C121 0.023(18) 0.023(18) 0.03(2) -0.005(15) -0.003(15) 0.002(15)
C3 0.04(2) 0.04(2) 0.03(2) 0.005(18) -0.001(18) 0.009(19)
C90 0.022(18) 0.03(2) 0.03(2) 0.002(16) -0.002(15) 0.006(15)
C88 0.03(2) 0.03(2) 0.025(18) -0.001(15) 0.004(15) 0.003(16)
C80 0.03(2) 0.04(2) 0.04(2) 0.003(18) -0.007(17) 0.005(17)
C6 0.04(2) 0.05(3) 0.03(2) 0.01(2) 0.000(18) 0.00(2)
C4 0.025(19) 0.04(2) 0.03(2) -0.001(17) 0.000(15) 0.001(16)
C60 0.04(3) 0.05(3) 0.06(3) 0.02(2) 0.00(2) 0.01(2)
C28 0.05(3) 0.04(2) 0.04(3) 0.00(2) 0.01(2) 0.00(2)
C27 0.03(2) 0.03(2) 0.05(2) -0.008(18) 0.007(18) -0.001(17)
C78 0.05(3) 0.04(3) 0.05(3) 0.00(2) -0.02(2) 0.00(2)
C75 0.03(2) 0.03(2) 0.04(2) 0.003(17) -0.007(17) 0.002(17)
C31 0.04(3) 0.06(3) 0.08(4) -0.02(3) 0.01(3) 0.01(2)
C127 0.04(3) 0.08(5) 0.12(7) -0.07(5) -0.01(4) 0.00(3)
C126 0.05(3) 0.11(6) 0.08(5) -0.07(5) 0.01(3) -0.01(4)
C112 0.04(2) 0.05(3) 0.04(2) -0.01(2) 0.003(19) -0.01(2)
C32 0.04(3) 0.06(3) 0.06(3) -0.02(3) 0.01(2) 0.00(2)
C13 0.06(4) 0.07(5) 0.16(9) 0.03(5) 0.06(5) 0.02(4)
C91 0.03(2) 0.03(2) 0.04(2) 0.002(17) -0.010(17) -0.002(17)
C5 0.04(2) 0.04(2) 0.03(2) 0.005(18) -0.002(18) 0.00(2)
C108 0.04(2) 0.05(3) 0.05(3) -0.02(2) 0.00(2) 0.00(2)
C123 0.03(2) 0.05(3) 0.04(2) -0.01(2) -0.008(18) 0.00(2)
C10 0.03(2) 0.03(2) 0.05(3) 0.002(19) 0.000(19) 0.000(18)
C43 0.03(2) 0.05(3) 0.05(3) 0.01(2) -0.02(2) -0.01(2)
C103 0.03(2) 0.05(3) 0.07(4) -0.03(3) -0.01(2) 0.01(2)
C105 0.023(18) 0.026(19) 0.04(2) -0.002(17) -0.003(16) -0.002(15)
C44 0.06(3) 0.04(3) 0.09(4) 0.01(3) -0.02(3) 0.00(2)
C63 0.04(3) 0.06(3) 0.08(4) 0.03(3) 0.00(3) 0.00(3)
C30 0.05(3) 0.05(3) 0.07(4) -0.01(3) 0.03(3) -0.01(3)
C95 0.04(3) 0.05(3) 0.07(3) 0.00(3) -0.01(2) 0.00(2)
C29 0.05(3) 0.04(3) 0.05(3) -0.01(2) 0.01(2) 0.01(2)
C94 0.05(3) 0.05(3) 0.06(3) 0.01(2) -0.03(3) -0.01(2)
C46 0.06(4) 0.07(4) 0.11(6) 0.05(4) -0.03(4) -0.02(3)
C128 0.03(2) 0.06(3) 0.08(4) -0.04(3) -0.01(2) 0.01(2)
C62 0.04(3) 0.06(4) 0.08(4) 0.04(3) -0.01(3) 0.00(3)
C109 0.05(3) 0.06(4) 0.06(4) -0.03(3) 0.00(3) 0.01(3)
C77 0.03(2) 0.04(3) 0.05(3) -0.01(2) -0.01(2) 0.00(2)
C111 0.06(4) 0.11(6) 0.03(3) -0.02(3) 0.00(2) -0.02(4)
C16 0.06(3) 0.04(3) 0.06(3) 0.00(2) 0.02(3) 0.02(2)
C79 0.06(3) 0.04(2) 0.03(2) 0.005(18) -0.01(2) 0.00(2)
C93 0.06(4) 0.06(3) 0.05(3) 0.01(3) -0.02(3) -0.02(3)
C124 0.03(2) 0.10(4) 0.04(3) -0.02(3) 0.00(2) 0.00(3)
C11 0.04(3) 0.03(2) 0.06(3) 0.00(2) 0.02(2) 0.006(19)
C110 0.04(3) 0.12(6) 0.07(4) -0.06(4) 0.00(3) 0.01(3)
C15 0.10(5) 0.08(5) 0.07(4) 0.01(3) 0.04(4) 0.04(4)
C125 0.04(3) 0.17(9) 0.05(4) -0.04(5) 0.00(3) -0.01(4)
C64 0.03(2) 0.04(3) 0.07(3) 0.02(2) 0.00(2) 0.01(2)
C61 0.03(2) 0.10(5) 0.05(3) 0.03(3) 0.00(2) 0.00(3)
C14 0.11(7) 0.05(4) 0.14(8) 0.02(4) 0.08(6) 0.03(4)
C47 0.07(4) 0.06(4) 0.08(5) 0.02(3) -0.02(3) -0.01(3)
C12 0.04(3) 0.05(3) 0.10(5) 0.02(3) 0.03(3) 0.01(2)
O29 0.23(10) 0.22(10) 0.09(5) -0.03(6) -0.04(6) 0.07(8)
O30 0.10(4) 0.10(4) 0.15(6) -0.02(4) -0.04(4) 0.04(4)
N27 0.10(5) 0.12(6) 0.08(4) 0.00(4) -0.02(4) 0.04(4)
C141 0.06(3) 0.06(3) 0.05(3) 0.00(3) 0.00(3) 0.02(3)
O22 0.049(19) 0.036(16) 0.032(15) -0.005(13) -0.006(13) -0.003(14)
C84 0.04(2) 0.026(19) 0.028(19) 0.000(15) -0.006(16) 0.001(17)
C116 0.04(2) 0.03(2) 0.03(2) -0.004(16) -0.010(17) 0.005(17)
C20 0.026(19) 0.04(2) 0.03(2) -0.004(17) 0.002(16) 0.006(17)
C52 0.03(2) 0.03(2) 0.03(2) 0.001(16) -0.001(16) -0.004(17)
C83 0.03(2) 0.03(2) 0.03(2) 0.003(17) -0.004(17) 0.006(17)
C117 0.05(3) 0.04(2) 0.03(2) 0.002(18) 0.00(2) -0.01(2)
C19 0.03(2) 0.03(2) 0.03(2) -0.003(16) -0.003(17) 0.004(17)
C51 0.04(2) 0.03(2) 0.028(19) 0.000(16) -0.004(16) 0.001(17)
C18 0.03(2) 0.03(2) 0.05(2) -0.007(19) -0.003(18) 0.010(18)
C37 0.05(3) 0.03(2) 0.026(19) 0.004(16) 0.000(18) 0.009(19)
C82 0.04(2) 0.04(2) 0.03(2) 0.000(18) -0.005(18) 0.003(19)
C17 0.03(2) 0.03(2) 0.04(2) 0.002(18) 0.009(18) 0.004(18)
C86 0.06(3) 0.05(3) 0.03(2) -0.01(2) -0.01(2) 0.01(2)
C85 0.05(3) 0.05(3) 0.04(2) -0.01(2) -0.01(2) 0.02(2)
C38 0.06(3) 0.03(2) 0.03(2) 0.002(18) 0.00(2) 0.02(2)
C53 0.05(3) 0.04(2) 0.03(2) -0.002(19) -0.01(2) -0.01(2)
C22 0.05(3) 0.04(3) 0.03(2) 0.008(19) 0.00(2) 0.01(2)
C36 0.07(3) 0.03(2) 0.03(2) 0.005(18) 0.01(2) 0.01(2)
C68 0.05(3) 0.04(3) 0.03(2) -0.004(18) -0.01(2) -0.01(2)
C81 0.05(3) 0.04(2) 0.04(2) 0.000(19) -0.01(2) 0.00(2)
C49 0.07(3) 0.04(3) 0.04(2) 0.01(2) -0.01(2) -0.01(2)
C50 0.06(3) 0.03(2) 0.04(2) 0.000(19) -0.01(2) 0.00(2)
C21 0.04(3) 0.06(3) 0.03(2) 0.01(2) 0.001(19) 0.02(2)
C115 0.05(3) 0.03(2) 0.04(2) 0.000(18) -0.003(19) -0.01(2)
C113 0.09(4) 0.04(3) 0.03(2) -0.01(2) -0.01(3) 0.00(3)
C114 0.08(4) 0.04(3) 0.04(3) -0.01(2) 0.00(3) -0.02(3)
C118 0.07(4) 0.04(3) 0.04(3) 0.00(2) -0.01(2) -0.01(3)
C54 0.07(4) 0.04(3) 0.04(3) 0.00(2) -0.01(2) 0.00(2)
C33 0.10(5) 0.04(3) 0.03(3) 0.01(2) 0.00(3) 0.03(3)
C35 0.10(5) 0.04(3) 0.04(3) -0.01(2) 0.00(3) 0.02(3)
C69 0.04(3) 0.13(6) 0.03(3) -0.01(3) 0.00(2) -0.03(3)
C67 0.09(5) 0.09(5) 0.04(3) -0.02(3) 0.00(3) -0.03(4)
C34 0.12(6) 0.06(4) 0.04(3) 0.00(3) 0.02(3) 0.03(4)
C146 0.11(6) 0.07(4) 0.06(4) -0.01(3) -0.01(4) 0.03(4)
C144 0.07(5) 0.09(5) 0.08(5) -0.01(4) -0.01(4) 0.03(4)
C145 0.12(7) 0.09(6) 0.07(5) 0.01(4) 0.01(5) 0.04(5)
C142 0.16(10) 0.12(8) 0.09(7) 0.01(6) 0.00(6) 0.07(7)
C70 0.06(5) 0.39(19) 0.05(4) -0.06(7) 0.01(3) -0.10(8)
C97 0.09(4) 0.06(3) 0.04(3) -0.02(2) -0.02(3) 0.03(3)
C66 0.10(7) 0.30(16) 0.05(5) -0.08(7) 0.00(5) -0.08(9)
C143 0.20(14) 0.23(16) 0.08(7) -0.02(8) 0.00(8) 0.03(12)
O25 0.07(2) 0.05(2) 0.043(19) -0.007(16) -0.011(17) -0.001(18)
N25 0.04(2) 0.04(2) 0.034(19) 0.002(17) -0.001(16) 0.012(18)
O26 0.10(3) 0.06(2) 0.05(2) 0.022(19) 0.01(2) 0.00(2)
C129 0.04(2) 0.03(2) 0.03(2) 0.003(16) 0.001(16) 0.006(18)
C134 0.06(3) 0.04(3) 0.04(3) 0.00(2) 0.00(2) 0.00(2)
C132 0.07(4) 0.05(3) 0.04(3) -0.01(2) 0.00(3) 0.00(3)
C133 0.09(5) 0.04(3) 0.04(3) 0.00(2) 0.00(3) -0.01(3)
C131 0.12(6) 0.04(3) 0.04(3) -0.01(2) -0.01(3) -0.01(3)
C130 0.10(5) 0.04(3) 0.05(3) 0.00(2) 0.01(3) 0.00(3)
C135 0.11(9) 0.11(9) 0.11(8) 0.00(7) -0.01(7) 0.00(7)
C136 0.16(16) 0.16(15) 0.16(14) 0.00(11) -0.01(13) 0.00(14)
C137 0.2(2) 0.2(2) 0.20(18) 0.00(15) -0.02(15) 0.00(17)
C138 0.17(16) 0.17(17) 0.17(14) 0.00(11) -0.02(12) 0.00(13)
C140 0.3(3) 0.3(3) 0.3(3) 0.0(2) 0.0(2) 0.0(2)
C139 0.2(3) 0.2(3) 0.2(2) 0.0(2) 0.0(2) 0.0(2)
C101 0.03(2) 0.03(2) 0.03(2) -0.001(17) -0.003(17) 0.000(18)
C102 0.06(3) 0.06(3) 0.06(3) 0.00(3) -0.01(3) 0.00(3)
O19A 0.05(4) 0.05(4) 0.05(4) 0.00(3) 0.00(3) 0.00(3)
100A 0.05(7) 0.05(6) 0.05(6) 0.00(5) 0.00(5) 0.00(5)
C99A 0.05(6) 0.05(6) 0.05(6) 0.00(5) 0.00(5) 0.00(5)
C98A 0.05(6) 0.05(6) 0.05(6) 0.00(5) 0.00(5) 0.00(5)
O19B 0.05(4) 0.05(4) 0.05(4) 0.00(3) 0.00(3) 0.00(3)
100B 0.05(7) 0.05(6) 0.05(6) 0.00(5) 0.00(5) 0.00(5)
C99B 0.05(6) 0.05(6) 0.05(6) 0.00(5) 0.00(5) 0.00(5)
C98B 0.05(6) 0.05(6) 0.05(6) 0.00(5) 0.00(5) 0.00(5)
Cl5A 0.07(2) 0.07(2) 0.066(19) -0.001(15) -0.006(15) 0.000(15)
Cl5B 0.050(15) 0.050(15) 0.050(15) -0.001(11) -0.005(11) 0.000(11)
C65 0.1(2) 0.1(2) 0.12(19) 0.0(2) -0.01(15) 0.0(2)
C65B 0.05(14) 0.05(15) 0.05(13) 0.00(12) 0.00(10) 0.00(12)

loop_
_atom_type_symbol
_atom_type_description
_atom_type_scat_dispersion_real
_atom_type_scat_dispersion_imag
_atom_type_scat_source
C C 0.0033 0.0016 'International Tables Vol C Tables 4.2.6.8 and 6.1.1.4'
Cl Cl 0.1484 0.1585 'International Tables Vol C Tables 4.2.6.8 and 6.1.1.4'
N N 0.0061 0.0033 'International Tables Vol C Tables 4.2.6.8 and 6.1.1.4'
O O 0.0106 0.0060 'International Tables Vol C Tables 4.2.6.8 and 6.1.1.4'
S S 0.1246 0.1234 'International Tables Vol C Tables 4.2.6.8 and 6.1.1.4'
Zn Zn 0.2839 1.4301 'International Tables Vol C Tables 4.2.6.8 and 6.1.1.4'
H H 0.0000 0.0000 'International Tables Vol C Tables 4.2.6.8 and 6.1.1.4'

loop_
_geom_angle_atom_site_label_1
_geom_angle_atom_site_label_2
_geom_angle_atom_site_label_3
_geom_angle
N4 Zn1 N1 108.4(13)
N4 Zn1 S2 87.5(9)
N1 Zn1 S2 123.3(9)
N4 Zn1 S1 122.8(10)
N1 Zn1 S1 87.4(9)
S2 Zn1 S1 129.3(4)
N5 Zn2 O9 100.3(12)
N5 Zn2 O8 97.0(12)
O9 Zn2 O8 162.2(12)
N5 Zn2 N8 174.0(12)
O9 Zn2 N8 84.5(12)
O8 Zn2 N8 78.7(12)
N5 Zn2 O5 78.7(12)
O9 Zn2 O5 91.3(13)
O8 Zn2 O5 96.3(12)
N8 Zn2 O5 97.6(12)
N5 Zn2 O6 84.3(12)
O9 Zn2 O6 86.2(13)
O8 Zn2 O6 91.2(13)
N8 Zn2 O6 99.8(12)
O5 Zn2 O6 162.1(12)
N7 Zn3 N10 110.4(13)
N7 Zn3 S4 125.8(10)
N10 Zn3 S4 86.9(9)
N7 Zn3 S3 87.1(9)
N10 Zn3 S3 125.1(10)
S4 Zn3 S3 124.9(5)
O11 Zn4 O12 161.8(11)
O11 Zn4 N14 98.3(11)
O12 Zn4 N14 99.8(12)
O11 Zn4 N11 78.0(11)
O12 Zn4 N11 84.1(12)
N14 Zn4 N11 175.8(13)
O11 Zn4 O14 96.1(12)
O12 Zn4 O14 90.1(12)
N14 Zn4 O14 78.1(11)
N11 Zn4 O14 100.1(12)
O11 Zn4 O15 91.0(12)
O12 Zn4 O15 88.4(13)
N14 Zn4 O15 84.1(12)
N11 Zn4 O15 97.9(12)
O14 Zn4 O15 161.6(11)
N13 Zn5 N16 106.2(13)
N13 Zn5 S5 86.8(10)
N16 Zn5 S5 125.4(10)
N13 Zn5 S6 122.7(10)
N16 Zn5 S6 87.0(9)
S5 Zn5 S6 130.1(4)
O17 Zn6 O20 95.4(13)
O17 Zn6 N20 101.7(12)
O20 Zn6 N20 77.5(12)
O17 Zn6 N17 78.2(12)
O20 Zn6 N17 97.4(12)
N20 Zn6 N17 174.9(13)
O17 Zn6 O18 159.5(12)
O20 Zn6 O18 93.5(13)
N20 Zn6 O18 98.2(12)
N17 Zn6 O18 82.4(12)
O17 Zn6 O21 87.9(12)
O20 Zn6 O21 162.1(12)
N20 Zn6 O21 84.6(11)
N17 Zn6 O21 100.5(12)
O18 Zn6 O21 89.3(12)
N22 Zn7 N19 112.0(14)
N22 Zn7 S8 86.7(10)
N19 Zn7 S8 130.5(11)
N22 Zn7 S7 123.9(11)
N19 Zn7 S7 86.3(10)
S8 Zn7 S7 121.6(5)
N23 Zn8 O23 78.7(12)
N23 Zn8 O2 97.5(12)
O23 Zn8 O2 94.9(13)
N23 Zn8 N2 171.5(13)
O23 Zn8 N2 94.5(12)
O2 Zn8 N2 77.9(12)
N23 Zn8 O24 84.6(12)
O23 Zn8 O24 163.2(12)
O2 Zn8 O24 88.1(13)
N2 Zn8 O24 102.3(12)
N23 Zn8 O3 101.3(13)
O23 Zn8 O3 92.9(13)
O2 Zn8 O3 160.8(12)
N2 Zn8 O3 84.0(12)
O24 Zn8 O3 89.4(14)
C9 S1 Zn1 92.6(13)
C25 S2 Zn1 92.9(13)
C41 S3 Zn3 93.4(13)
C57 S4 Zn3 93.7(14)
C73 S5 Zn5 93.4(13)
C89 S6 Zn5 92.8(13)
C105 S7 Zn7 93.6(15)
C121 S8 Zn7 93.5(13)
C106 O21 Zn6 129(3)
C58 O12 Zn4 131(3)
C42 O9 Zn2 130(3)
C26 O6 Zn2 129(3)
C90 O18 Zn6 131(3)
C24 O5 Zn2 111(2)
C56 O11 Zn4 111(2)
C23 O4 C20 117(3)
C74 O15 Zn4 130(3)
C88 O17 Zn6 111(2)
C52 O10 C55 115(3)
C40 O8 Zn2 111(2)
C4 O1 C7 118(3)
C104 O20 Zn6 112(3)
C10 O3 Zn8 128(3)
C68 O13 C71 116(3)
C122 O24 Zn8 128(3)
C72 O14 Zn4 111(2)
C8 O2 Zn8 112(3)
C84 O16 C87 115(3)
C120 O23 Zn8 111(3)
C36 O7 C39 117(3)
C105 N20 N19 117(3)
C105 N20 Zn6 131(3)
N19 N20 Zn6 111(2)
C74 N15 C73 128(3)
C74 N15 H15A 116.2
C73 N15 H15A 116.2
C89 N17 N16 115(3)
C89 N17 Zn6 134(3)
N16 N17 Zn6 111(2)
C122 N24 C121 130(3)
C122 N24 H24A 114.8
C121 N24 H24A 114.8
C41 N8 N7 117(3)
C41 N8 Zn2 131(3)
N7 N8 Zn2 112(2)
C8 N1 N2 114(3)
C8 N1 Zn1 130(3)
N2 N1 Zn1 116(2)
C9 N2 N1 116(3)
C9 N2 Zn8 132(3)
N1 N2 Zn8 112(2)
C106 N21 C105 130(3)
C106 N21 H21A 115.0
C105 N21 H21A 115.0
C56 N10 N11 113(3)
C56 N10 Zn3 130(3)
N11 N10 Zn3 117(2)
C26 N6 C25 130(3)
C26 N6 H6A 115.1
C25 N6 H6A 115.1
C88 N16 N17 113(3)
C88 N16 Zn5 130(3)
N17 N16 Zn5 117(2)
C58 N12 C57 129(3)
C58 N12 H12A 115.4
C57 N12 H12A 115.4
C90 N18 C89 128(3)
C90 N18 H18A 116.1
C89 N18 H18A 116.1
C72 N13 N14 113(3)
C72 N13 Zn5 129(3)
N14 N13 Zn5 117(2)
C24 N4 N5 112(3)
C24 N4 Zn1 131(3)
N5 N4 Zn1 116(2)
C104 N19 N20 114(3)
C104 N19 Zn7 130(3)
N20 N19 Zn7 116(2)
C25 N5 N4 115(3)
C25 N5 Zn2 133(3)
N4 N5 Zn2 112(2)
C121 N23 N22 116(3)
C121 N23 Zn8 132(3)
N22 N23 Zn8 112(2)
C120 N22 N23 112(3)
C120 N22 Zn7 131(3)
N23 N22 Zn7 117(2)
C73 N14 N13 115(3)
C73 N14 Zn4 132(3)
N13 N14 Zn4 112(2)
C10 N3 C9 128(4)
C10 N3 H3A 115.9
C9 N3 H3A 115.9
C40 N7 N8 112(3)
C40 N7 Zn3 131(3)
N8 N7 Zn3 117(2)
C42 N9 C41 129(3)
C42 N9 H9A 115.5
C41 N9 H9A 115.5
C57 N11 N10 116(3)
C57 N11 Zn4 132(3)
N10 N11 Zn4 112(2)
O23 C120 N22 126(4)
O23 C120 C119 120(4)
N22 C120 C119 114(4)
C46 C45 C44 121(7)
C46 C45 H45 119.4
C44 C45 H45 119.4
O13 C71 C72 109(3)
O13 C71 H71A 109.8
C72 C71 H71A 109.8
O13 C71 H71B 109.8
C72 C71 H71B 109.8
H71A C71 H71B 108.3
O8 C40 N7 126(4)
O8 C40 C39 119(3)
N7 C40 C39 115(3)
N2 C9 N3 120(3)
N2 C9 S1 128(3)
N3 C9 S1 112(3)
O20 C104 N19 125(4)
O20 C104 C103 119(4)
N19 C104 C103 115(4)
O10 C55 C56 108(3)
O10 C55 H55A 110.1
C56 C55 H55A 110.1
O10 C55 H55B 110.1
C56 C55 H55B 110.1
H55A C55 H55B 108.5
O16 C87 C88 109(3)
O16 C87 H87A 109.9
C88 C87 H87A 109.9
O16 C87 H87B 109.9
C88 C87 H87B 109.9
H87A C87 H87B 108.3
O14 C72 N13 125(4)
O14 C72 C71 120(3)
N13 C72 C71 114(3)
C47 C48 C43 118(6)
C47 C48 H48 120.8
C43 C48 H48 120.8
O7 C39 C40 110(3)
O7 C39 H39A 109.6
C40 C39 H39A 109.6
O7 C39 H39B 109.6
C40 C39 H39B 109.6
H39A C39 H39B 108.1
O4 C23 C24 109(3)
O4 C23 H23A 109.9
C24 C23 H23A 109.9
O4 C23 H23B 109.9
C24 C23 H23B 109.9
H23A C23 H23B 108.3
O21 C106 N21 125(4)
O21 C106 C107 120(4)
N21 C106 C107 115(3)
O2 C8 N1 124(4)
O2 C8 C7 120(4)
N1 C8 C7 116(3)
O22 C119 C120 107(4)
O22 C119 H11A 110.3
C120 C119 H11A 110.3
O22 C119 H11B 110.3
C120 C119 H11B 110.3
H11A C119 H11B 108.5
N17 C89 N18 118(3)
N17 C89 S6 129(3)
N18 C89 S6 113(3)
O11 C56 N10 125(4)
O11 C56 C55 119(3)
N10 C56 C55 116(3)
C3 C2 C1 120(4)
C3 C2 H2 120.1
C1 C2 H2 120.1
N5 C25 N6 119(3)
N5 C25 S2 128(3)
N6 C25 S2 113(3)
C91 C92 C93 119(5)
C91 C92 H92 120.4
C93 C92 H92 120.4
N8 C41 N9 120(3)
N8 C41 S3 126(3)
N9 C41 S3 114(3)
O1 C7 C8 113(3)
O1 C7 H7A 109.1
C8 C7 H7A 109.1
O1 C7 H7B 109.1
C8 C7 H7B 109.1
H7A C7 H7B 107.8
O12 C58 N12 124(4)
O12 C58 C59 119(4)
N12 C58 C59 116(4)
O5 C24 N4 126(4)
O5 C24 C23 120(3)
N4 C24 C23 115(3)
C60 C59 C64 120(5)
C60 C59 C58 122(5)
C64 C59 C58 118(5)
O6 C26 N6 124(4)
O6 C26 C27 118(4)
N6 C26 C27 118(4)
C95 C96 C91 122(5)
C95 C96 H96 119.1
C91 C96 H96 119.1
O15 C74 N15 126(4)
O15 C74 C75 118(4)
N15 C74 C75 116(3)
O24 C122 N24 124(4)
O24 C122 C123 118(4)
N24 C122 C123 118(4)
N14 C73 N15 120(3)
N14 C73 S5 127(3)
N15 C73 S5 113(3)
O9 C42 N9 124(4)
O9 C42 C43 118(4)
N9 C42 C43 118(4)
N11 C57 N12 119(3)
N11 C57 S4 127(3)
N12 C57 S4 114(3)
C2 C1 C6 121(4)
C2 C1 Cl1 120(4)
C6 C1 Cl1 119(3)
C112 C107 C108 121(4)
C112 C107 C106 122(4)
C108 C107 C106 117(4)
C75 C76 C77 122(4)
C75 C76 H76 119.2
C77 C76 H76 119.2
N23 C121 N24 119(3)
N23 C121 S8 127(3)
N24 C121 S8 114(3)
C2 C3 C4 120(4)
C2 C3 H3 120.2
C4 C3 H3 120.2
O18 C90 N18 125(4)
O18 C90 C91 119(4)
N18 C90 C91 116(3)
O17 C88 N16 126(4)
O17 C88 C87 118(4)
N16 C88 C87 115(3)
C79 C80 C75 118(4)
C79 C80 H80 121.1
C75 C80 H80 121.1
C5 C6 C1 120(4)
C5 C6 H6 119.8
C1 C6 H6 119.8
O1 C4 C5 124(4)
O1 C4 C3 116(4)
C5 C4 C3 120(4)
C59 C60 C61 117(6)
C59 C60 H60 121.3
C61 C60 H60 121.3
C29 C28 C27 120(5)
C29 C28 H28 119.8
C27 C28 H28 119.8
C32 C27 C28 119(4)
C32 C27 C26 118(4)
C28 C27 C26 123(4)
C79 C78 C77 121(4)
C79 C78 H78 119.5
C77 C78 H78 119.5
C76 C75 C80 119(4)
C76 C75 C74 118(4)
C80 C75 C74 122(4)
C30 C31 C32 119(5)
C30 C31 H31 120.3
C32 C31 H31 120.3
C126 C127 C128 122(7)
C126 C127 H127 119.0
C128 C127 H127 119.0
C127 C126 C125 121(6)
C127 C126 H126 119.3
C125 C126 H126 119.3
C107 C112 C111 118(5)
C107 C112 H112 121.0
C111 C112 H112 121.0
C27 C32 C31 121(5)
C27 C32 H32 119.3
C31 C32 H32 119.3
C14 C13 C12 122(8)
C14 C13 H13 118.9
C12 C13 H13 118.9
C92 C91 C96 119(4)
C92 C91 C90 124(4)
C96 C91 C90 117(4)
C6 C5 C4 119(4)
C6 C5 H5 120.7
C4 C5 H5 120.7
C109 C108 C107 118(5)
C109 C108 H108 121.0
C107 C108 H108 121.0
C128 C123 C124 122(5)
C128 C123 C122 118(5)
C124 C123 C122 120(5)
O3 C10 N3 126(4)
O3 C10 C11 119(4)
N3 C10 C11 115(4)
C44 C43 C48 119(5)
C44 C43 C42 119(5)
C48 C43 C42 122(5)
O19A C103 O19B 60(5)
O19A C103 C104 118(6)
O19B C103 C104 106(5)
O19A C103 H10A 107.9
O19B C103 H10A 145.6
C104 C103 H10A 107.9
O19A C103 H10B 107.9
O19B C103 H10B 55.1
C104 C103 H10B 107.9
H10A C103 H10B 107.2
N20 C105 N21 120(3)
N20 C105 S7 127(3)
N21 C105 S7 113(3)
C45 C44 C43 120(6)
C45 C44 H44 120.1
C43 C44 H44 120.1
C64 C63 C62 120(6)
C64 C63 H63 120.2
C62 C63 H63 120.2
C31 C30 C29 121(5)
C31 C30 H30 119.7
C29 C30 H30 119.7
C94 C95 C96 118(5)
C94 C95 H95 120.8
C96 C95 H95 120.8
C30 C29 C28 119(5)
C30 C29 H29 120.3
C28 C29 H29 120.3
C95 C94 C93 121(5)
C95 C94 H94 119.7
C93 C94 H94 119.7
C47 C46 C45 121(6)
C47 C46 H46 119.5
C45 C46 H46 119.5
C123 C128 C127 118(6)
C123 C128 H128 121.2
C127 C128 H128 121.2
C61 C62 C63 122(5)
C61 C62 H62 119.0
C63 C62 H62 119.0
C110 C109 C108 120(6)
C110 C109 H109 120.0
C108 C109 H109 120.0
C78 C77 C76 119(4)
C78 C77 H77 120.7
C76 C77 H77 120.7
C110 C111 C112 122(6)
C110 C111 H111 119.2
C112 C111 H111 119.2
C11 C16 C15 119(6)
C11 C16 H16 120.5
C15 C16 H16 120.5
C78 C79 C80 122(4)
C78 C79 H79 119.1
C80 C79 H79 119.1
C94 C93 C92 121(5)
C94 C93 H93 119.5
C92 C93 H93 119.5
C123 C124 C125 117(7)
C123 C124 H124 121.6
C125 C124 H124 121.6
C16 C11 C12 123(5)
C16 C11 C10 120(5)
C12 C11 C10 117(5)
C109 C110 C111 121(5)
C109 C110 H110 119.5
C111 C110 H110 119.5
C16 C15 C14 117(7)
C16 C15 H15 121.6
C14 C15 H15 121.6
C126 C125 C124 120(7)
C126 C125 H125 120.0
C124 C125 H125 120.0
C63 C64 C59 121(6)
C63 C64 H64 119.7
C59 C64 H64 119.7
C62 C61 C60 120(6)
C62 C61 H61 120.0
C60 C61 H61 120.0
C13 C14 C15 122(7)
C13 C14 H14 119.2
C15 C14 H14 119.2
C46 C47 C48 121(7)
C46 C47 H47 119.5
C48 C47 H47 119.5
C13 C12 C11 117(7)
C13 C12 H12 121.6
C11 C12 H12 121.6
O30 N27 O29 124(8)
O30 N27 C141 118(7)
O29 N27 C141 118(7)
C142 C141 N27 118(7)
C142 C141 C146 120(7)
N27 C141 C146 121(5)
C116 O22 C119 117(3)
C83 C84 C85 121(4)
C83 C84 O16 123(4)
C85 C84 O16 116(4)
O22 C116 C115 125(4)
O22 C116 C117 115(4)
C115 C116 C117 120(4)
C21 C20 C19 121(4)
C21 C20 O4 116(4)
C19 C20 O4 123(4)
C53 C52 O10 115(4)
C53 C52 C51 120(4)
O10 C52 C51 125(4)
C84 C83 C82 119(4)
C84 C83 H83 120.3
C82 C83 H83 120.3
C118 C117 C116 121(4)
C118 C117 H117 119.4
C116 C117 H117 119.4
C20 C19 C18 118(4)
C20 C19 H19 120.8
C18 C19 H19 120.8
C52 C51 C50 120(4)
C52 C51 H51 120.2
C50 C51 H51 120.2
C19 C18 C17 121(4)
C19 C18 H18 119.5
C17 C18 H18 119.5
C36 C37 C38 117(4)
C36 C37 H37 121.3
C38 C37 H37 121.3
C81 C82 C83 119(4)
C81 C82 H82 120.7
C83 C82 H82 120.7
C22 C17 C18 120(4)
C22 C17 Cl2 120(4)
C18 C17 Cl2 120(3)
C85 C86 C81 118(4)
C85 C86 H86 121.2
C81 C86 H86 121.2
C84 C85 C86 120(5)
C84 C85 H85 119.8
C86 C85 H85 119.8
C33 C38 C37 119(4)
C33 C38 H38 120.3
C37 C38 H38 120.3
C52 C53 C54 120(4)
C52 C53 H53 120.1
C54 C53 H53 120.1
C21 C22 C17 119(4)
C21 C22 H22 120.5
C17 C22 H22 120.5
C35 C36 C37 123(4)
C35 C36 O7 116(4)
C37 C36 O7 121(4)
O13 C68 C69 122(4)
O13 C68 C67 116(5)
C69 C68 C67 121(5)
C82 C81 C86 122(4)
C82 C81 Cl6 120(4)
C86 C81 Cl6 118(4)
C54 C49 C50 124(5)
C54 C49 Cl4 118(4)
C50 C49 Cl4 118(4)
C49 C50 C51 118(4)
C49 C50 H50 121.0
C51 C50 H50 121.0
C20 C21 C22 120(4)
C20 C21 H21 119.8
C22 C21 H21 119.8
C114 C115 C116 120(4)
C114 C115 H115 120.1
C116 C115 H115 120.1
C114 C113 C118 121(5)
C114 C113 Cl8 121(4)
C118 C113 Cl8 118(4)
C115 C114 C113 120(5)
C115 C114 H114 120.0
C113 C114 H114 120.0
C117 C118 C113 118(5)
C117 C118 H118 121.0
C113 C118 H118 121.0
C49 C54 C53 118(5)
C49 C54 H54 120.8
C53 C54 H54 120.8
C38 C33 C34 121(5)
C38 C33 Cl3 119(4)
C34 C33 Cl3 120(4)
C36 C35 C34 118(5)
C36 C35 H35 120.9
C34 C35 H35 120.9
C70 C69 C68 118(6)
C70 C69 H69 121.0
C68 C69 H69 121.0
C66 C67 C68 119(7)
C66 C67 H67 120.6
C68 C67 H67 120.6
C35 C34 C33 120(5)
C35 C34 H34 120.0
C33 C34 H34 120.0
C145 C146 C141 116(7)
C145 C146 H146 122.0
C141 C146 H146 122.0
C143 C144 C145 123(9)
C143 C144 H144 118.3
C145 C144 H144 118.3
C146 C145 C144 122(8)
C146 C145 H145 118.8
C144 C145 H145 118.8
C141 C142 C143 125(10)
C141 C142 H142 117.5
C143 C142 H142 117.5
C65C C70 C69 129(10)
C65C C70 C65 28(10)
C69 C70 C65 118(10)
C65C C70 C65B 49(10)
C69 C70 C65B 108(10)
C65 C70 C65B 22(10)
C65C C70 H70 104.7
C69 C70 H70 120.9
C65 C70 H70 120.9
C65B C70 H70 126.6
C102 C97 C98A 112(7)
C102 C97 C98B 114(6)
C98A C97 C98B 69(6)
C102 C97 Cl7 122(5)
C98A C97 Cl7 114(6)
C98B C97 Cl7 114(6)
C65B C66 C65 35(10)
C65B C66 C67 118(10)
C65 C66 C67 120(10)
C65B C66 C65C 55(10)
C65 C66 C65C 19(10)
C67 C66 C65C 117(10)
C65B C66 H66 110.4
C65 C66 H66 120.1
C67 C66 H66 120.1
C65C C66 H66 119.0
C144 C143 C142 111(10)
C144 C143 H143 124.5
C142 C143 H143 124.5
O25 N25 O26 123(4)
O25 N25 C129 120(4)
O26 N25 C129 117(4)
C130 C129 C134 122(5)
C130 C129 N25 122(4)
C134 C129 N25 117(4)
C133 C134 C129 119(5)
C133 C134 H134 120.5
C129 C134 H134 120.5
C133 C132 C131 119(5)
C133 C132 H132 120.3
C131 C132 H132 120.3
C134 C133 C132 120(5)
C134 C133 H133 120.1
C132 C133 H133 120.1
C130 C131 C132 120(6)
C130 C131 H131 120.0
C132 C131 H131 120.0
C131 C130 C129 120(5)
C131 C130 H130 120.1
C129 C130 H130 120.1
C136 C135 C140 120(10)
C136 C135 N26 118(10)
C140 C135 N26 122(10)
C135 C136 C137 127(10)
C135 C136 H136 116.5
C137 C136 H136 116.5
C136 C137 C138 111(10)
C136 C137 H137 124.6
C138 C137 H137 124.6
C139 C138 C137 124(10)
C139 C138 H138 117.8
C137 C138 H138 117.8
C139 C140 C135 126(10)
C139 C140 H140 117.1
C135 C140 H140 117.1
C140 C139 C138 110(10)
C140 C139 H139 124.9
C138 C139 H139 124.9
100B C101 100A 45(6)
100B C101 C102 116(6)
100A C101 C102 117(6)
100B C101 H101 105.2
100A C101 H101 121.4
C102 C101 H101 121.4
C97 C102 C101 122(6)
C97 C102 H102 118.9
C101 C102 H102 118.9
C103 O19A 100A 121(8)
O19A 100A C99A 117(10)
O19A 100A C101 124(9)
C99A 100A C101 119(9)
100A C99A C98A 118(10)
100A C99A Cl5B 132(8)
C98A C99A Cl5B 108(8)
100A C99A H99A 121.0
C98A C99A H99A 121.0
Cl5B C99A H99A 17.4
C99A C98A C97 121(9)
C99A C98A H98A 119.4
C97 C98A H98A 119.4
C103 O19B 100B 119(7)
C99B 100B C101 120(10)
C99B 100B O19B 120(10)
C101 100B O19B 120(9)
100B C99B C98B 126(10)
100B C99B H99B 117.2
C98B C99B H99B 117.2
C99B C98B C97 113(9)
C99B C98B H98B 123.3
C97 C98B H98B 123.3
Cl5B Cl5A C65C 72(9)
Cl5B Cl5A C65 55(8)
C65C Cl5A C65 17(10)
C65B Cl5B Cl5A 97(9)
C65B Cl5B C65 25(10)
Cl5A Cl5B C65 72(9)
C65B Cl5B C65C 43(10)
Cl5A Cl5B C65C 55(8)
C65 Cl5B C65C 18(10)
C65B Cl5B C99A 98(10)
Cl5A Cl5B C99A 151(4)
C65 Cl5B C99A 118(9)
C65C Cl5B C99A 130(9)
C66 C65 C70 123(10)
C66 C65 Cl5B 112(10)
C70 C65 Cl5B 121(10)
C66 C65 Cl5A 124(10)
C70 C65 Cl5A 104(10)
Cl5B C65 Cl5A 52(8)
C66 C65B Cl5B 126(10)
C66 C65B C70 98(10)
Cl5B C65B C70 104(10)
C70 C65C C66 104(10)
C70 C65C Cl5A 129(10)
C66 C65C Cl5A 119(10)
C70 C65C Cl5B 111(10)
C66 C65C Cl5B 86(10)
Cl5A C65C Cl5B 53(9)
O28 N26 O27 138(5)
O28 N26 C135 106(8)
O27 N26 C135 115(8)

loop_
_geom_bond_atom_site_label_1
_geom_bond_atom_site_label_2
_geom_bond_distance
Zn1 N4 2.01(3)
Zn1 N1 2.01(3)
Zn1 S2 2.274(11)
Zn1 S1 2.279(11)
Zn2 N5 2.07(3)
Zn2 O9 2.07(3)
Zn2 O8 2.08(3)
Zn2 N8 2.09(3)
Zn2 O5 2.09(3)
Zn2 O6 2.11(3)
Zn3 N7 1.99(3)
Zn3 N10 2.01(3)
Zn3 S4 2.281(12)
Zn3 S3 2.290(12)
Zn4 O11 2.07(3)
Zn4 O12 2.08(3)
Zn4 N14 2.08(3)
Zn4 N11 2.08(3)
Zn4 O14 2.09(3)
Zn4 O15 2.09(3)
Zn5 N13 2.01(3)
Zn5 N16 2.02(3)
Zn5 S5 2.278(11)
Zn5 S6 2.283(11)
Zn6 O17 2.07(3)
Zn6 O20 2.08(3)
Zn6 N20 2.09(3)
Zn6 N17 2.09(3)
Zn6 O18 2.10(3)
Zn6 O21 2.12(3)
Zn7 N22 2.01(3)
Zn7 N19 2.03(3)
Zn7 S8 2.286(12)
Zn7 S7 2.290(13)
Zn8 N23 2.07(3)
Zn8 O23 2.08(3)
Zn8 O2 2.08(3)
Zn8 N2 2.08(3)
Zn8 O24 2.10(3)
Zn8 O3 2.11(3)
Cl1 C1 1.76(4)
Cl2 C17 1.74(4)
Cl3 C33 1.76(5)
Cl4 C49 1.77(5)
Cl6 C81 1.76(5)
Cl7 C97 1.73(5)
Cl8 C113 1.77(5)
S1 C9 1.74(4)
S2 C25 1.73(4)
S3 C41 1.74(4)
S4 C57 1.73(4)
S5 C73 1.74(4)
S6 C89 1.73(4)
S7 C105 1.74(4)
S8 C121 1.74(4)
O21 C106 1.23(5)
O12 C58 1.24(5)
O9 C42 1.26(5)
O6 C26 1.25(5)
O18 C90 1.22(5)
O5 C24 1.25(5)
O11 C56 1.28(4)
O4 C23 1.40(5)
O4 C20 1.40(5)
O15 C74 1.23(5)
O17 C88 1.25(5)
O10 C52 1.38(5)
O10 C55 1.43(5)
O8 C40 1.27(5)
O1 C4 1.39(5)
O1 C7 1.41(5)
O20 C104 1.25(5)
O3 C10 1.24(5)
O13 C68 1.37(5)
O13 C71 1.40(5)
O24 C122 1.26(5)
O14 C72 1.28(5)
O2 C8 1.26(5)
O16 C84 1.39(5)
O16 C87 1.42(5)
O23 C120 1.26(5)
O7 C36 1.39(5)
O7 C39 1.40(5)
N20 C105 1.29(5)
N20 N19 1.40(4)
N15 C74 1.37(5)
N15 C73 1.42(5)
N15 H15A 0.8800
N17 C89 1.30(5)
N17 N16 1.41(4)
N24 C122 1.35(5)
N24 C121 1.40(5)
N24 H24A 0.8800
N8 C41 1.30(5)
N8 N7 1.41(4)
N1 C8 1.34(5)
N1 N2 1.41(4)
N2 C9 1.29(5)
N21 C106 1.36(5)
N21 C105 1.41(5)
N21 H21A 0.8800
N10 C56 1.31(5)
N10 N11 1.40(4)
N6 C26 1.38(5)
N6 C25 1.41(5)
N6 H6A 0.8800
N16 C88 1.32(5)
N12 C58 1.36(5)
N12 C57 1.40(5)
N12 H12A 0.8800
N18 C90 1.37(5)
N18 C89 1.43(5)
N18 H18A 0.8800
N13 C72 1.33(5)
N13 N14 1.41(4)
N4 C24 1.35(5)
N4 N5 1.43(4)
N19 C104 1.30(5)
N5 C25 1.29(5)
N23 C121 1.30(5)
N23 N22 1.41(5)
N22 C120 1.35(5)
N14 C73 1.30(5)
N3 C10 1.36(5)
N3 C9 1.41(5)
N3 H3A 0.8800
N7 C40 1.34(5)
N9 C42 1.35(5)
N9 C41 1.41(5)
N9 H9A 0.8800
N11 C57 1.31(5)
C120 C119 1.51(6)
C45 C46 1.35(10)
C45 C44 1.39(8)
C45 H45 0.9500
C71 C72 1.52(5)
C71 H71A 0.9900
C71 H71B 0.9900
C40 C39 1.50(5)
C104 C103 1.56(6)
C55 C56 1.51(5)
C55 H55A 0.9900
C55 H55B 0.9900
C87 C88 1.52(5)
C87 H87A 0.9900
C87 H87B 0.9900
C48 C47 1.42(8)
C48 C43 1.42(8)
C48 H48 0.9500
C39 H39A 0.9900
C39 H39B 0.9900
C23 C24 1.51(5)
C23 H23A 0.9900
C23 H23B 0.9900
C106 C107 1.50(6)
C8 C7 1.50(6)
C119 O22 1.43(5)
C119 H11A 0.9900
C119 H11B 0.9900
C2 C3 1.35(7)
C2 C1 1.37(6)
C2 H2 0.9500
C92 C91 1.39(6)
C92 C93 1.40(7)
C92 H92 0.9500
C7 H7A 0.9900
C7 H7B 0.9900
C58 C59 1.50(6)
C59 C60 1.39(7)
C59 C64 1.39(7)
C26 C27 1.47(6)
C96 C95 1.40(7)
C96 C91 1.40(6)
C96 H96 0.9500
C74 C75 1.50(6)
C122 C123 1.50(6)
C42 C43 1.46(6)
C1 C6 1.37(6)
C107 C112 1.38(7)
C107 C108 1.42(7)
C76 C75 1.37(6)
C76 C77 1.40(6)
C76 H76 0.9500
C3 C4 1.40(6)
C3 H3 0.9500
C90 C91 1.50(5)
C80 C79 1.40(6)
C80 C75 1.41(6)
C80 H80 0.9500
C6 C5 1.37(7)
C6 H6 0.9500
C4 C5 1.39(6)
C60 C61 1.42(7)
C60 H60 0.9500
C28 C29 1.39(6)
C28 C27 1.40(7)
C28 H28 0.9500
C27 C32 1.35(7)
C78 C79 1.35(7)
C78 C77 1.37(7)
C78 H78 0.9500
C31 C30 1.36(9)
C31 C32 1.41(7)
C31 H31 0.9500
C127 C126 1.32(11)
C127 C128 1.42(8)
C127 H127 0.9500
C126 C125 1.37(12)
C126 H126 0.9500
C112 C111 1.39(7)
C112 H112 0.9500
C32 H32 0.9500
C13 C14 1.34(13)
C13 C12 1.38(9)
C13 H13 0.9500
C5 H5 0.9500
C108 C109 1.41(7)
C108 H108 0.9500
C123 C128 1.38(7)
C123 C124 1.40(7)
C10 C11 1.51(6)
C43 C44 1.41(7)
C103 O19A 1.27(9)
C103 O19B 1.39(9)
C103 H10A 0.9900
C103 H10B 0.9900
C44 H44 0.9500
C63 C64 1.35(7)
C63 C62 1.38(9)
C63 H63 0.9500
C30 C29 1.39(8)
C30 H30 0.9500
C95 C94 1.37(8)
C95 H95 0.9500
C29 H29 0.9500
C94 C93 1.38(8)
C94 H94 0.9500
C46 C47 1.34(10)
C46 H46 0.9500
C128 H128 0.9500
C62 C61 1.34(9)
C62 H62 0.9500
C109 C110 1.36(10)
C109 H109 0.9500
C77 H77 0.9500
C111 C110 1.38(10)
C111 H111 0.9500
C16 C11 1.37(8)
C16 C15 1.41(8)
C16 H16 0.9500
C79 H79 0.9500
C93 H93 0.9500
C124 C125 1.45(8)
C124 H124 0.9500
C11 C12 1.41(8)
C110 H110 0.9500
C15 C14 1.44(12)
C15 H15 0.9500
C125 H125 0.9500
C64 H64 0.9500
C61 H61 0.9500
C14 H14 0.9500
C47 H47 0.9500
C12 H12 0.9500
O29 N27 1.28(9)
O30 N27 1.22(8)
N27 C141 1.44(8)
C141 C142 1.29(10)
C141 C146 1.46(8)
O22 C116 1.37(5)
C84 C83 1.36(6)
C84 C85 1.37(6)
C116 C115 1.38(6)
C116 C117 1.39(6)
C20 C21 1.38(6)
C20 C19 1.38(6)
C52 C53 1.38(6)
C52 C51 1.39(6)
C83 C82 1.42(6)
C83 H83 0.9500
C117 C118 1.35(7)
C117 H117 0.9500
C19 C18 1.38(6)
C19 H19 0.9500
C51 C50 1.40(6)
C51 H51 0.9500
C18 C17 1.39(6)
C18 H18 0.9500
C37 C36 1.38(6)
C37 C38 1.42(6)
C37 H37 0.9500
C82 C81 1.35(6)
C82 H82 0.9500
C17 C22 1.39(6)
C86 C85 1.39(7)
C86 C81 1.40(7)
C86 H86 0.9500
C85 H85 0.9500
C38 C33 1.36(7)
C38 H38 0.9500
C53 C54 1.41(7)
C53 H53 0.9500
C22 C21 1.38(6)
C22 H22 0.9500
C36 C35 1.37(7)
C68 C69 1.38(8)
C68 C67 1.38(7)
C49 C54 1.34(7)
C49 C50 1.37(7)
C50 H50 0.9500
C21 H21 0.9500
C115 C114 1.36(6)
C115 H115 0.9500
C113 C114 1.37(7)
C113 C118 1.41(7)
C114 H114 0.9500
C118 H118 0.9500
C54 H54 0.9500
C33 C34 1.39(8)
C35 C34 1.39(8)
C35 H35 0.9500
C69 C70 1.37(8)
C69 H69 0.9500
C67 C66 1.37(10)
C67 H67 0.9500
C34 H34 0.9500
C146 C145 1.28(9)
C146 H146 0.9500
C144 C143 1.34(12)
C144 C145 1.46(10)
C144 H144 0.9500
C145 H145 0.9500
C142 C143 1.45(15)
C142 H142 0.9500
C70 C65C 1.3(3)
C70 C65 1.4(3)
C70 C65B 1.8(3)
C70 H70 0.9500
C97 C102 1.32(8)
C97 C98A 1.43(12)
C97 C98B 1.47(12)
C66 C65B 1.2(3)
C66 C65 1.3(3)
C66 C65C 1.7(3)
C66 H66 0.9500
C143 H143 0.9500
O25 N25 1.20(5)
N25 O26 1.24(5)
N25 C129 1.47(5)
C129 C130 1.36(7)
C129 C134 1.38(6)
C134 C133 1.37(7)
C134 H134 0.9500
C132 C133 1.39(7)
C132 C131 1.39(8)
C132 H132 0.9500
C133 H133 0.9500
C131 C130 1.36(8)
C131 H131 0.9500
C130 H130 0.9500
C135 C136 1.18(18)
C135 C140 1.4(3)
C135 N26 1.50(13)
C136 C137 1.3(2)
C136 H136 0.9500
C137 C138 1.5(2)
C137 H137 0.9500
C138 C139 1.4(3)
C138 H138 0.9500
C140 C139 1.3(3)
C140 H140 0.9500
C139 H139 0.9500
C101 100B 1.37(12)
C101 100A 1.40(12)
C101 C102 1.41(7)
C101 H101 0.9500
C102 H102 0.9500
O19A 100A 1.34(13)
100A C99A 1.39(15)
C99A C98A 1.42(15)
C99A Cl5B 2.13(12)
C99A H99A 0.9500
C98A H98A 0.9500
O19B 100B 1.40(13)
100B C99B 1.30(15)
C99B C98B 1.41(15)
C99B H99B 0.9500
C98B H98B 0.9500
Cl5A Cl5B 1.71(4)
Cl5A C65C 1.8(3)
Cl5A C65 2.1(3)
Cl5B C65B 1.7(3)
Cl5B C65 1.8(3)
Cl5B C65C 2.0(3)
N26 O28 1.10(5)
N26 O27 1.20(5)

loop_
_geom_torsion_atom_site_label_1
_geom_torsion_atom_site_label_2
_geom_torsion_atom_site_label_3
_geom_torsion_atom_site_label_4
_geom_torsion
N4 Zn1 S1 C9 106.2(17)
N1 Zn1 S1 C9 -4.1(16)
S2 Zn1 S1 C9 -136.4(13)
N4 Zn1 S2 C25 -1.2(16)
N1 Zn1 S2 C25 109.3(17)
S1 Zn1 S2 C25 -132.8(13)
N7 Zn3 S3 C41 2.4(16)
N10 Zn3 S3 C41 115.5(17)
S4 Zn3 S3 C41 -130.3(14)
N7 Zn3 S4 C57 114.1(18)
N10 Zn3 S4 C57 1.0(17)
S3 Zn3 S4 C57 -130.6(15)
N13 Zn5 S5 C73 -3.4(15)
N16 Zn5 S5 C73 104.3(16)
S6 Zn5 S5 C73 -134.7(13)
N13 Zn5 S6 C89 104.7(17)
N16 Zn5 S6 C89 -2.7(15)
S5 Zn5 S6 C89 -138.3(13)
N22 Zn7 S7 C105 115.6(18)
N19 Zn7 S7 C105 1.4(17)
S8 Zn7 S7 C105 -135.0(15)
N22 Zn7 S8 C121 -2.0(17)
N19 Zn7 S8 C121 114.4(18)
S7 Zn7 S8 C121 -130.3(14)
O17 Zn6 O21 C106 -92(4)
O20 Zn6 O21 C106 9(7)
N20 Zn6 O21 C106 10(4)
N17 Zn6 O21 C106 -170(4)
O18 Zn6 O21 C106 108(4)
O11 Zn4 O12 C58 18(7)
N14 Zn4 O12 C58 -170(4)
N11 Zn4 O12 C58 8(4)
O14 Zn4 O12 C58 -92(4)
O15 Zn4 O12 C58 106(4)
N5 Zn2 O9 C42 -167(4)
O8 Zn2 O9 C42 28(7)
N8 Zn2 O9 C42 10(4)
O5 Zn2 O9 C42 -88(4)
O6 Zn2 O9 C42 110(4)
N5 Zn2 O6 C26 5(4)
O9 Zn2 O6 C26 106(4)
O8 Zn2 O6 C26 -91(4)
N8 Zn2 O6 C26 -170(4)
O5 Zn2 O6 C26 24(7)
O17 Zn6 O18 C90 29(6)
O20 Zn6 O18 C90 -86(4)
N20 Zn6 O18 C90 -164(4)
N17 Zn6 O18 C90 11(4)
O21 Zn6 O18 C90 111(4)
N5 Zn2 O5 C24 -8(3)
O9 Zn2 O5 C24 -108(3)
O8 Zn2 O5 C24 88(3)
N8 Zn2 O5 C24 168(3)
O6 Zn2 O5 C24 -26(6)
O12 Zn4 O11 C56 -13(5)
N14 Zn4 O11 C56 175(3)
N11 Zn4 O11 C56 -3(3)
O14 Zn4 O11 C56 96(3)
O15 Zn4 O11 C56 -101(3)
O11 Zn4 O15 C74 -94(4)
O12 Zn4 O15 C74 104(4)
N14 Zn4 O15 C74 4(4)
N11 Zn4 O15 C74 -172(4)
O14 Zn4 O15 C74 18(6)
O20 Zn6 O17 C88 91(3)
N20 Zn6 O17 C88 169(3)
N17 Zn6 O17 C88 -6(3)
O18 Zn6 O17 C88 -25(5)
O21 Zn6 O17 C88 -107(3)
N5 Zn2 O8 C40 171(3)
O9 Zn2 O8 C40 -24(6)
N8 Zn2 O8 C40 -5(3)
O5 Zn2 O8 C40 91(3)
O6 Zn2 O8 C40 -105(3)
O17 Zn6 O20 C104 99(3)
N20 Zn6 O20 C104 -2(3)
N17 Zn6 O20 C104 177(3)
O18 Zn6 O20 C104 -100(3)
O21 Zn6 O20 C104 -1(6)
N23 Zn8 O3 C10 -161(4)
O23 Zn8 O3 C10 -82(4)
O2 Zn8 O3 C10 32(7)
N2 Zn8 O3 C10 13(4)
O24 Zn8 O3 C10 115(4)
N23 Zn8 O24 C122 11(4)
O23 Zn8 O24 C122 14(8)
O2 Zn8 O24 C122 -86(4)
N2 Zn8 O24 C122 -164(4)
O3 Zn8 O24 C122 113(4)
O11 Zn4 O14 C72 90(3)
O12 Zn4 O14 C72 -107(3)
N14 Zn4 O14 C72 -7(3)
N11 Zn4 O14 C72 169(3)
O15 Zn4 O14 C72 -22(5)
N23 Zn8 O2 C8 166(3)
O23 Zn8 O2 C8 86(3)
N2 Zn8 O2 C8 -7(3)
O24 Zn8 O2 C8 -110(3)
O3 Zn8 O2 C8 -27(6)
N23 Zn8 O23 C120 -2(3)
O2 Zn8 O23 C120 95(3)
N2 Zn8 O23 C120 173(3)
O24 Zn8 O23 C120 -5(7)
O3 Zn8 O23 C120 -103(3)
O17 Zn6 N20 C105 80(4)
O20 Zn6 N20 C105 173(4)
N17 Zn6 N20 C105 168(13)
O18 Zn6 N20 C105 -96(4)
O21 Zn6 N20 C105 -7(4)
O17 Zn6 N20 N19 -92(3)
O20 Zn6 N20 N19 1(2)
N17 Zn6 N20 N19 -3(16)
O18 Zn6 N20 N19 93(3)
O21 Zn6 N20 N19 -179(3)
O17 Zn6 N17 C89 -176(4)
O20 Zn6 N17 C89 90(4)
N20 Zn6 N17 C89 95(14)
O18 Zn6 N17 C89 -2(4)
O21 Zn6 N17 C89 -90(4)
O17 Zn6 N17 N16 4(2)
O20 Zn6 N17 N16 -90(2)
N20 Zn6 N17 N16 -86(15)
O18 Zn6 N17 N16 177(2)
O21 Zn6 N17 N16 90(2)
N5 Zn2 N8 C41 135(11)
O9 Zn2 N8 C41 -7(4)
O8 Zn2 N8 C41 178(4)
O5 Zn2 N8 C41 83(4)
O6 Zn2 N8 C41 -92(4)
N5 Zn2 N8 N7 -40(13)
O9 Zn2 N8 N7 178(2)
O8 Zn2 N8 N7 3(2)
O5 Zn2 N8 N7 -92(2)
O6 Zn2 N8 N7 93(2)
N4 Zn1 N1 C8 59(4)
S2 Zn1 N1 C8 -41(4)
S1 Zn1 N1 C8 -177(3)
N4 Zn1 N1 N2 -119(2)
S2 Zn1 N1 N2 141(2)
S1 Zn1 N1 N2 4(2)
C8 N1 N2 C9 179(3)
Zn1 N1 N2 C9 -2(4)
C8 N1 N2 Zn8 -6(4)
Zn1 N1 N2 Zn8 172.1(14)
N23 Zn8 N2 C9 122(9)
O23 Zn8 N2 C9 86(4)
O2 Zn8 N2 C9 -180(4)
O24 Zn8 N2 C9 -94(4)
O3 Zn8 N2 C9 -6(4)
N23 Zn8 N2 N1 -51(10)
O23 Zn8 N2 N1 -87(2)
O2 Zn8 N2 N1 7(2)
O24 Zn8 N2 N1 93(2)
O3 Zn8 N2 N1 -179(2)
N7 Zn3 N10 C56 51(4)
S4 Zn3 N10 C56 178(3)
S3 Zn3 N10 C56 -50(4)
N7 Zn3 N10 N11 -129(3)
S4 Zn3 N10 N11 -1(3)
S3 Zn3 N10 N11 130(2)
C89 N17 N16 C88 178(3)
Zn6 N17 N16 C88 -2(4)
C89 N17 N16 Zn5 -3(4)
Zn6 N17 N16 Zn5 177.4(14)
N13 Zn5 N16 C88 59(4)
S5 Zn5 N16 C88 -39(4)
S6 Zn5 N16 C88 -178(3)
N13 Zn5 N16 N17 -120(2)
S5 Zn5 N16 N17 143(2)
S6 Zn5 N16 N17 4(2)
N16 Zn5 N13 C72 50(4)
S5 Zn5 N13 C72 176(3)
S6 Zn5 N13 C72 -47(4)
N16 Zn5 N13 N14 -121(3)
S5 Zn5 N13 N14 5(2)
S6 Zn5 N13 N14 142(2)
N1 Zn1 N4 C24 57(4)
S2 Zn1 N4 C24 -178(3)
S1 Zn1 N4 C24 -42(4)
N1 Zn1 N4 N5 -125(2)
S2 Zn1 N4 N5 0(2)
S1 Zn1 N4 N5 136(2)
C105 N20 N19 C104 -173(4)
Zn6 N20 N19 C104 0(4)
C105 N20 N19 Zn7 4(4)
Zn6 N20 N19 Zn7 176.5(15)
N22 Zn7 N19 C104 47(4)
S8 Zn7 N19 C104 -58(4)
S7 Zn7 N19 C104 173(4)
N22 Zn7 N19 N20 -128(3)
S8 Zn7 N19 N20 127(2)
S7 Zn7 N19 N20 -3(3)
C24 N4 N5 C25 -179(3)
Zn1 N4 N5 C25 2(4)
C24 N4 N5 Zn2 -6(4)
Zn1 N4 N5 Zn2 175.3(14)
O9 Zn2 N5 C25 -92(4)
O8 Zn2 N5 C25 84(4)
N8 Zn2 N5 C25 127(11)
O5 Zn2 N5 C25 179(4)
O6 Zn2 N5 C25 -7(4)
O9 Zn2 N5 N4 97(2)
O8 Zn2 N5 N4 -88(2)
N8 Zn2 N5 N4 -45(13)
O5 Zn2 N5 N4 7(2)
O6 Zn2 N5 N4 -178(2)
O23 Zn8 N23 C121 -179(4)
O2 Zn8 N23 C121 87(4)
N2 Zn8 N23 C121 144(8)
O24 Zn8 N23 C121 0(4)
O3 Zn8 N23 C121 -89(4)
O23 Zn8 N23 N22 1(3)
O2 Zn8 N23 N22 -92(3)
N2 Zn8 N23 N22 -36(10)
O24 Zn8 N23 N22 -180(3)
O3 Zn8 N23 N22 92(3)
C121 N23 N22 C120 -180(4)
Zn8 N23 N22 C120 0(4)
C121 N23 N22 Zn7 0(5)
Zn8 N23 N22 Zn7 179.9(16)
N19 Zn7 N22 C120 49(4)
S8 Zn7 N22 C120 -178(4)
S7 Zn7 N22 C120 -52(4)
N19 Zn7 N22 N23 -131(3)
S8 Zn7 N22 N23 1(3)
S7 Zn7 N22 N23 128(2)
C72 N13 N14 C73 -177(3)
Zn5 N13 N14 C73 -4(4)
C72 N13 N14 Zn4 -5(4)
Zn5 N13 N14 Zn4 168.2(14)
O11 Zn4 N14 C73 82(4)
O12 Zn4 N14 C73 -95(4)
N11 Zn4 N14 C73 111(17)
O14 Zn4 N14 C73 177(4)
O15 Zn4 N14 C73 -8(3)
O11 Zn4 N14 N13 -88(2)
O12 Zn4 N14 N13 94(2)
N11 Zn4 N14 N13 -60(18)
O14 Zn4 N14 N13 6(2)
O15 Zn4 N14 N13 -178(2)
C41 N8 N7 C40 -177(3)
Zn2 N8 N7 C40 -1(4)
C41 N8 N7 Zn3 5(4)
Zn2 N8 N7 Zn3 -179.7(14)
N10 Zn3 N7 C40 51(4)
S4 Zn3 N7 C40 -50(4)
S3 Zn3 N7 C40 178(3)
N10 Zn3 N7 N8 -131(2)
S4 Zn3 N7 N8 128(2)
S3 Zn3 N7 N8 -4(2)
C56 N10 N11 C57 -178(3)
Zn3 N10 N11 C57 1(4)
C56 N10 N11 Zn4 0(4)
Zn3 N10 N11 Zn4 179.4(15)
O11 Zn4 N11 C57 179(4)
O12 Zn4 N11 C57 -4(4)
N14 Zn4 N11 C57 151(16)
O14 Zn4 N11 C57 85(4)
O15 Zn4 N11 C57 -91(4)
O11 Zn4 N11 N10 2(2)
O12 Zn4 N11 N10 178(3)
N14 Zn4 N11 N10 -27(19)
O14 Zn4 N11 N10 -93(3)
O15 Zn4 N11 N10 91(3)
Zn8 O23 C120 N22 3(6)
Zn8 O23 C120 C119 -174(3)
N23 N22 C120 O23 -2(6)
Zn7 N22 C120 O23 178(3)
N23 N22 C120 C119 175(3)
Zn7 N22 C120 C119 -5(6)
C68 O13 C71 C72 177(4)
Zn2 O8 C40 N7 7(5)
Zn2 O8 C40 C39 -172(3)
N8 N7 C40 O8 -4(5)
Zn3 N7 C40 O8 174(3)
N8 N7 C40 C39 175(3)
Zn3 N7 C40 C39 -6(5)
N1 N2 C9 N3 176(3)
Zn8 N2 C9 N3 3(6)
N1 N2 C9 S1 -3(5)
Zn8 N2 C9 S1 -175.6(19)
C10 N3 C9 N2 -3(6)
C10 N3 C9 S1 176(4)
Zn1 S1 C9 N2 5(4)
Zn1 S1 C9 N3 -174(3)
Zn6 O20 C104 N19 3(5)
Zn6 O20 C104 C103 -175(3)
N20 N19 C104 O20 -3(6)
Zn7 N19 C104 O20 -178(3)
N20 N19 C104 C103 176(4)
Zn7 N19 C104 C103 0(6)
C52 O10 C55 C56 -171(3)
C84 O16 C87 C88 -173(3)
Zn4 O14 C72 N13 7(5)
Zn4 O14 C72 C71 -170(3)
N14 N13 C72 O14 -2(5)
Zn5 N13 C72 O14 -174(3)
N14 N13 C72 C71 176(3)
Zn5 N13 C72 C71 4(5)
O13 C71 C72 O14 -24(5)
O13 C71 C72 N13 158(4)
C36 O7 C39 C40 -164(4)
O8 C40 C39 O7 -66(5)
N7 C40 C39 O7 114(4)
C20 O4 C23 C24 -178(3)
Zn6 O21 C106 N21 -13(6)
Zn6 O21 C106 C107 166(3)
C105 N21 C106 O21 10(7)
C105 N21 C106 C107 -169(4)
Zn8 O2 C8 N1 6(5)
Zn8 O2 C8 C7 -175(3)
N2 N1 C8 O2 0(5)
Zn1 N1 C8 O2 -178(3)
N2 N1 C8 C7 -179(3)
Zn1 N1 C8 C7 3(5)
O23 C120 C119 O22 -71(5)
N22 C120 C119 O22 112(4)
N16 N17 C89 N18 176(3)
Zn6 N17 C89 N18 -5(6)
N16 N17 C89 S6 0(5)
Zn6 N17 C89 S6 179(2)
C90 N18 C89 N17 8(6)
C90 N18 C89 S6 -176(3)
Zn5 S6 C89 N17 2(4)
Zn5 S6 C89 N18 -173(3)
Zn4 O11 C56 N10 4(5)
Zn4 O11 C56 C55 -173(3)
N11 N10 C56 O11 -2(5)
Zn3 N10 C56 O11 178(3)
N11 N10 C56 C55 175(3)
Zn3 N10 C56 C55 -5(5)
O10 C55 C56 O11 -59(5)
O10 C55 C56 N10 124(4)
N4 N5 C25 N6 178(3)
Zn2 N5 C25 N6 7(6)
N4 N5 C25 S2 -4(5)
Zn2 N5 C25 S2 -175(2)
C26 N6 C25 N5 -4(6)
C26 N6 C25 S2 178(3)
Zn1 S2 C25 N5 3(4)
Zn1 S2 C25 N6 -179(3)
N7 N8 C41 N9 180(3)
Zn2 N8 C41 N9 5(6)
N7 N8 C41 S3 -2(5)
Zn2 N8 C41 S3 -176.9(19)
C42 N9 C41 N8 -1(7)
C42 N9 C41 S3 -180(4)
Zn3 S3 C41 N8 -1(4)
Zn3 S3 C41 N9 177(3)
C4 O1 C7 C8 73(5)
O2 C8 C7 O1 21(6)
N1 C8 C7 O1 -160(3)
Zn4 O12 C58 N12 -10(7)
Zn4 O12 C58 C59 169(3)
C57 N12 C58 O12 5(7)
C57 N12 C58 C59 -174(4)
Zn2 O5 C24 N4 7(5)
Zn2 O5 C24 C23 -169(3)
N5 N4 C24 O5 -1(5)
Zn1 N4 C24 O5 177(3)
N5 N4 C24 C23 175(3)
Zn1 N4 C24 C23 -6(5)
O4 C23 C24 O5 -64(5)
O4 C23 C24 N4 120(4)
O12 C58 C59 C60 -140(5)
N12 C58 C59 C60 39(6)
O12 C58 C59 C64 33(7)
N12 C58 C59 C64 -148(4)
Zn2 O6 C26 N6 -5(7)
Zn2 O6 C26 C27 174(3)
C25 N6 C26 O6 4(7)
C25 N6 C26 C27 -176(4)
Zn4 O15 C74 N15 -2(6)
Zn4 O15 C74 C75 178(3)
C73 N15 C74 O15 1(7)
C73 N15 C74 C75 -179(4)
Zn8 O24 C122 N24 -19(7)
Zn8 O24 C122 C123 161(3)
C121 N24 C122 O24 14(8)
C121 N24 C122 C123 -166(4)
N13 N14 C73 N15 180(3)
Zn4 N14 C73 N15 10(5)
N13 N14 C73 S5 0(5)
Zn4 N14 C73 S5 -170.0(19)
C74 N15 C73 N14 -5(6)
C74 N15 C73 S5 174(3)
Zn5 S5 C73 N14 3(3)
Zn5 S5 C73 N15 -177(2)
Zn2 O9 C42 N9 -10(7)
Zn2 O9 C42 C43 171(3)
C41 N9 C42 O9 4(7)
C41 N9 C42 C43 -177(4)
N10 N11 C57 N12 179(3)
Zn4 N11 C57 N12 1(6)
N10 N11 C57 S4 0(5)
Zn4 N11 C57 S4 -178(2)
C58 N12 C57 N11 -1(7)
C58 N12 C57 S4 179(4)
Zn3 S4 C57 N11 -1(4)
Zn3 S4 C57 N12 180(3)
C3 C2 C1 C6 1(7)
C3 C2 C1 Cl1 178(4)
O21 C106 C107 C112 -147(4)
N21 C106 C107 C112 32(6)
O21 C106 C107 C108 30(6)
N21 C106 C107 C108 -151(4)
N22 N23 C121 N24 176(3)
Zn8 N23 C121 N24 -3(6)
N22 N23 C121 S8 -3(5)
Zn8 N23 C121 S8 178(2)
C122 N24 C121 N23 -2(7)
C122 N24 C121 S8 177(4)
Zn7 S8 C121 N23 3(4)
Zn7 S8 C121 N24 -176(3)
C1 C2 C3 C4 -2(7)
Zn6 O18 C90 N18 -12(6)
Zn6 O18 C90 C91 167(3)
C89 N18 C90 O18 0(6)
C89 N18 C90 C91 -179(4)
Zn6 O17 C88 N16 8(5)
Zn6 O17 C88 C87 -170(3)
N17 N16 C88 O17 -4(6)
Zn5 N16 C88 O17 177(3)
N17 N16 C88 C87 173(3)
Zn5 N16 C88 C87 -5(5)
O16 C87 C88 O17 -77(5)
O16 C87 C88 N16 105(4)
C2 C1 C6 C5 1(7)
Cl1 C1 C6 C5 -177(4)
C7 O1 C4 C5 -6(6)
C7 O1 C4 C3 174(4)
C2 C3 C4 O1 -177(4)
C2 C3 C4 C5 3(7)
C64 C59 C60 C61 0(7)
C58 C59 C60 C61 174(4)
C29 C28 C27 C32 -1(7)
C29 C28 C27 C26 177(4)
O6 C26 C27 C32 35(7)
N6 C26 C27 C32 -146(5)
O6 C26 C27 C28 -143(5)
N6 C26 C27 C28 36(6)
C77 C76 C75 C80 -3(7)
C77 C76 C75 C74 -178(4)
C79 C80 C75 C76 2(6)
C79 C80 C75 C74 178(4)
O15 C74 C75 C76 35(6)
N15 C74 C75 C76 -145(4)
O15 C74 C75 C80 -140(4)
N15 C74 C75 C80 40(6)
C128 C127 C126 C125 1(10)
C108 C107 C112 C111 2(7)
C106 C107 C112 C111 179(5)
C28 C27 C32 C31 -1(8)
C26 C27 C32 C31 -179(5)
C30 C31 C32 C27 2(9)
C93 C92 C91 C96 2(7)
C93 C92 C91 C90 177(4)
C95 C96 C91 C92 -2(7)
C95 C96 C91 C90 -178(4)
O18 C90 C91 C92 -145(4)
N18 C90 C91 C92 34(6)
O18 C90 C91 C96 30(6)
N18 C90 C91 C96 -151(4)
C1 C6 C5 C4 0(7)
O1 C4 C5 C6 179(4)
C3 C4 C5 C6 -1(7)
C112 C107 C108 C109 -2(7)
C106 C107 C108 C109 -179(4)
O24 C122 C123 C128 30(6)
N24 C122 C123 C128 -151(4)
O24 C122 C123 C124 -145(5)
N24 C122 C123 C124 35(6)
Zn8 O3 C10 N3 -17(7)
Zn8 O3 C10 C11 165(3)
C9 N3 C10 O3 11(8)
C9 N3 C10 C11 -172(4)
C47 C48 C43 C44 2(8)
C47 C48 C43 C42 177(5)
O9 C42 C43 C44 35(7)
N9 C42 C43 C44 -145(5)
O9 C42 C43 C48 -140(5)
N9 C42 C43 C48 40(7)
O20 C104 C103 O19A -56(7)
N19 C104 C103 O19A 126(6)
O20 C104 C103 O19B -120(5)
N19 C104 C103 O19B 61(6)
N19 N20 C105 N21 178(3)
Zn6 N20 C105 N21 7(6)
N19 N20 C105 S7 -2(5)
Zn6 N20 C105 S7 -173(2)
C106 N21 C105 N20 -7(7)
C106 N21 C105 S7 174(3)
Zn7 S7 C105 N20 0(4)
Zn7 S7 C105 N21 180(3)
C46 C45 C44 C43 1(10)
C48 C43 C44 C45 -1(8)
C42 C43 C44 C45 -176(5)
C32 C31 C30 C29 -1(9)
C91 C96 C95 C94 -1(8)
C31 C30 C29 C28 -1(9)
C27 C28 C29 C30 2(8)
C96 C95 C94 C93 4(8)
C44 C45 C46 C47 -2(11)
C124 C123 C128 C127 -2(7)
C122 C123 C128 C127 -176(4)
C126 C127 C128 C123 0(8)
C64 C63 C62 C61 -2(9)
C107 C108 C109 C110 0(8)
C79 C78 C77 C76 0(7)
C75 C76 C77 C78 1(7)
C107 C112 C111 C110 1(8)
C77 C78 C79 C80 0(7)
C75 C80 C79 C78 -1(7)
C95 C94 C93 C92 -4(9)
C91 C92 C93 C94 0(8)
C128 C123 C124 C125 2(7)
C122 C123 C124 C125 177(4)
C15 C16 C11 C12 2(8)
C15 C16 C11 C10 176(5)
O3 C10 C11 C16 -139(5)
N3 C10 C11 C16 43(6)
O3 C10 C11 C12 35(7)
N3 C10 C11 C12 -142(5)
C108 C109 C110 C111 3(9)
C112 C111 C110 C109 -3(10)
C11 C16 C15 C14 2(9)
C127 C126 C125 C124 -1(10)
C123 C124 C125 C126 -1(8)
C62 C63 C64 C59 1(8)
C60 C59 C64 C63 -1(8)
C58 C59 C64 C63 -174(5)
C63 C62 C61 C60 1(8)
C59 C60 C61 C62 -1(7)
C12 C13 C14 C15 7(12)
C16 C15 C14 C13 -7(11)
C45 C46 C47 C48 3(11)
C43 C48 C47 C46 -3(9)
C14 C13 C12 C11 -3(11)
C16 C11 C12 C13 -2(8)
C10 C11 C12 C13 -176(5)
O30 N27 C141 C142 144(10)
O29 N27 C141 C142 -35(13)
O30 N27 C141 C146 -27(12)
O29 N27 C141 C146 154(9)
C120 C119 O22 C116 -169(3)
C87 O16 C84 C83 -1(6)
C87 O16 C84 C85 -179(4)
C119 O22 C116 C115 -4(6)
C119 O22 C116 C117 175(4)
C23 O4 C20 C21 -177(4)
C23 O4 C20 C19 -1(6)
C55 O10 C52 C53 177(4)
C55 O10 C52 C51 -5(6)
C85 C84 C83 C82 -4(7)
O16 C84 C83 C82 179(4)
O22 C116 C117 C118 -180(5)
C115 C116 C117 C118 -1(7)
C21 C20 C19 C18 -3(7)
O4 C20 C19 C18 -178(4)
C53 C52 C51 C50 0(7)
O10 C52 C51 C50 -178(4)
C20 C19 C18 C17 1(7)
C84 C83 C82 C81 3(7)
C19 C18 C17 C22 0(7)
C19 C18 C17 Cl2 179(3)
C83 C84 C85 C86 3(8)
O16 C84 C85 C86 -179(4)
C81 C86 C85 C84 -1(8)
C36 C37 C38 C33 -4(8)
O10 C52 C53 C54 -180(4)
C51 C52 C53 C54 2(7)
C18 C17 C22 C21 -1(7)
Cl2 C17 C22 C21 -179(4)
C38 C37 C36 C35 -2(9)
C38 C37 C36 O7 -179(5)
C39 O7 C36 C35 177(5)
C39 O7 C36 C37 -6(7)
C71 O13 C68 C69 1(7)
C71 O13 C68 C67 178(5)
C83 C82 C81 C86 0(7)
C83 C82 C81 Cl6 179(3)
C85 C86 C81 C82 -1(8)
C85 C86 C81 Cl6 180(4)
C54 C49 C50 C51 2(9)
Cl4 C49 C50 C51 -178(4)
C52 C51 C50 C49 -2(7)
C19 C20 C21 C22 3(8)
O4 C20 C21 C22 178(4)
C17 C22 C21 C20 -1(8)
O22 C116 C115 C114 -177(5)
C117 C116 C115 C114 4(7)
C116 C115 C114 C113 -6(9)
C118 C113 C114 C115 4(10)
Cl8 C113 C114 C115 -179(5)
C116 C117 C118 C113 -1(8)
C114 C113 C118 C117 0(9)
Cl8 C113 C118 C117 -178(5)
C50 C49 C54 C53 0(9)
Cl4 C49 C54 C53 -180(4)
C52 C53 C54 C49 -2(8)
C37 C38 C33 C34 5(10)
C37 C38 C33 Cl3 -179(4)
C37 C36 C35 C34 6(10)
O7 C36 C35 C34 -176(6)
O13 C68 C69 C70 178(8)
C67 C68 C69 C70 1(12)
O13 C68 C67 C66 -180(8)
C69 C68 C67 C66 -2(12)
C36 C35 C34 C33 -5(11)
C38 C33 C34 C35 -1(12)
Cl3 C33 C34 C35 -177(6)
C142 C141 C146 C145 6(13)
N27 C141 C146 C145 176(8)
C141 C146 C145 C144 1(14)
C143 C144 C145 C146 2(16)
N27 C141 C142 C143 173(11)
C146 C141 C142 C143 -16(18)
C68 C69 C70 C65C -26(26)
C68 C69 C70 C65 5(21)
C68 C69 C70 C65B 26(14)
C68 C67 C66 C65B -44(22)
C68 C67 C66 C65 -3(23)
C68 C67 C66 C65C 19(17)
C145 C144 C143 C142 -10(17)
C141 C142 C143 C144 17(20)
O25 N25 C129 C130 -178(5)
O26 N25 C129 C130 3(7)
O25 N25 C129 C134 3(6)
O26 N25 C129 C134 -176(5)
C130 C129 C134 C133 1(9)
N25 C129 C134 C133 -180(5)
C129 C134 C133 C132 0(9)
C131 C132 C133 C134 -5(10)
C133 C132 C131 C130 8(11)
C132 C131 C130 C129 -6(11)
C134 C129 C130 C131 2(10)
N25 C129 C130 C131 -177(6)
C140 C135 C136 C137 -13(32)
N26 C135 C136 C137 171(16)
C135 C136 C137 C138 5(30)
C136 C137 C138 C139 -1(29)
C136 C135 C140 C139 19(40)
N26 C135 C140 C139 -165(26)
C135 C140 C139 C138 -14(43)
C137 C138 C139 C140 6(37)
C98A C97 C102 C101 39(9)
C98B C97 C102 C101 -37(10)
Cl7 C97 C102 C101 179(5)
100B C101 C102 C97 24(10)
100A C101 C102 C97 -26(10)
O19B C103 O19A 100A -62(9)
C104 C103 O19A 100A -156(8)
C103 O19A 100A C99A 170(9)
C103 O19A 100A C101 -15(15)
100B C101 100A O19A 87(13)
C102 C101 100A O19A -172(9)
100B C101 100A C99A -97(13)
C102 C101 100A C99A 3(13)
O19A 100A C99A C98A 180(10)
C101 100A C99A C98A 4(16)
O19A 100A C99A Cl5B 16(16)
C101 100A C99A Cl5B -159(8)
100A C99A C98A C97 10(16)
Cl5B C99A C98A C97 177(7)
C102 C97 C98A C99A -30(12)
C98B C97 C98A C99A 78(11)
Cl7 C97 C98A C99A -174(8)
O19A C103 O19B 100B 61(8)
C104 C103 O19B 100B 174(7)
100A C101 100B C99B 102(14)
C102 C101 100B C99B -1(14)
100A C101 100B O19B -78(12)
C102 C101 100B O19B 178(8)
C103 O19B 100B C99B -161(10)
C103 O19B 100B C101 20(14)
C101 100B C99B C98B -6(18)
O19B 100B C99B C98B 174(10)
100B C99B C98B C97 -7(16)
C102 C97 C98B C99B 27(12)
C98A C97 C98B C99B -78(10)
Cl7 C97 C98B C99B 174(7)
C65C Cl5A Cl5B C65B -10(18)
C65 Cl5A Cl5B C65B -5(17)
C65C Cl5A Cl5B C65 -5(17)
C65 Cl5A Cl5B C65C 5(17)
C65C Cl5A Cl5B C99A 110(13)
C65 Cl5A Cl5B C99A 115(12)
100A C99A Cl5B C65B 37(15)
C98A C99A Cl5B C65B -128(12)
100A C99A Cl5B Cl5A -83(13)
C98A C99A Cl5B Cl5A 112(8)
100A C99A Cl5B C65 20(16)
C98A C99A Cl5B C65 -144(12)
100A C99A Cl5B C65C 4(17)
C98A C99A Cl5B C65C -160(13)
C65B C66 C65 C70 106(46)
C67 C66 C65 C70 9(36)
C65C C66 C65 C70 -79(57)
C65B C66 C65 Cl5B -52(31)
C67 C66 C65 Cl5B -149(13)
C65C C66 C65 Cl5B 123(63)
C65B C66 C65 Cl5A -111(43)
C67 C66 C65 Cl5A 152(14)
C65C C66 C65 Cl5A 64(52)
C65C C70 C65 C66 110(56)
C69 C70 C65 C66 -10(35)
C65B C70 C65 C66 -78(48)
C65C C70 C65 Cl5B -93(49)
C69 C70 C65 Cl5B 146(14)
C65B C70 C65 Cl5B 78(46)
C65C C70 C65 Cl5A -39(40)
C69 C70 C65 Cl5A -159(11)
C65B C70 C65 Cl5A 133(52)
C65B Cl5B C65 C66 52(33)
Cl5A Cl5B C65 C66 -117(20)
C65C Cl5B C65 C66 -131(59)
C99A Cl5B C65 C66 93(20)
C65B Cl5B C65 C70 -107(45)
Cl5A Cl5B C65 C70 84(21)
C65C Cl5B C65 C70 70(47)
C99A Cl5B C65 C70 -66(23)
C65B Cl5B C65 Cl5A 169(38)
C65C Cl5B C65 Cl5A -13(45)
C99A Cl5B C65 Cl5A -150(5)
Cl5B Cl5A C65 C66 93(23)
C65C Cl5A C65 C66 -103(58)
Cl5B Cl5A C65 C70 -119(18)
C65C Cl5A C65 C70 45(45)
C65C Cl5A C65 Cl5B 164(54)
C65 C66 C65B Cl5B 77(36)
C67 C66 C65B Cl5B 180(15)
C65C C66 C65B Cl5B 75(26)
C65 C66 C65B C70 -37(28)
C67 C66 C65B C70 66(20)
C65C C66 C65B C70 -39(16)
Cl5A Cl5B C65B C66 -62(25)
C65 Cl5B C65B C66 -72(37)
C65C Cl5B C65B C66 -73(28)
C99A Cl5B C65B C66 144(24)
Cl5A Cl5B C65B C70 50(13)
C65 Cl5B C65B C70 39(30)
C65C Cl5B C65B C70 38(16)
C99A Cl5B C65B C70 -105(12)
C65C C70 C65B C66 66(26)
C69 C70 C65B C66 -59(19)
C65 C70 C65B C66 61(42)
C65C C70 C65B Cl5B -64(24)
C69 C70 C65B Cl5B 171(11)
C65 C70 C65B Cl5B -69(44)
C69 C70 C65C C66 39(29)
C65 C70 C65C C66 -38(35)
C65B C70 C65C C66 -42(16)
C69 C70 C65C Cl5A -171(16)
C65 C70 C65C Cl5A 112(57)
C65B C70 C65C Cl5A 108(36)
C69 C70 C65C Cl5B 130(18)
C65 C70 C65C Cl5B 53(38)
C65B C70 C65C Cl5B 49(17)
C65B C66 C65C C70 71(25)
C65 C66 C65C C70 68(53)
C67 C66 C65C C70 -35(25)
C65B C66 C65C Cl5A -82(27)
C65 C66 C65C Cl5A -86(58)
C67 C66 C65C Cl5A 172(14)
C65B C66 C65C Cl5B -39(19)
C65 C66 C65C Cl5B -43(51)
C67 C66 C65C Cl5B -146(10)
Cl5B Cl5A C65C C70 -88(26)
C65 Cl5A C65C C70 -102(60)
Cl5B Cl5A C65C C66 58(16)
C65 Cl5A C65C C66 44(41)
C65 Cl5A C65C Cl5B -14(47)
C65B Cl5B C65C C70 -70(24)
Cl5A Cl5B C65C C70 124(23)
C65 Cl5B C65C C70 -71(46)
C99A Cl5B C65C C70 -19(26)
C65B Cl5B C65C C66 34(17)
Cl5A Cl5B C65C C66 -132(16)
C65 Cl5B C65C C66 32(41)
C99A Cl5B C65C C66 85(15)
C65B Cl5B C65C Cl5A 166(26)
C65 Cl5B C65C Cl5A 164(53)
C99A Cl5B C65C Cl5A -143(6)
C136 C135 N26 O28 178(13)
C140 C135 N26 O28 3(17)
C136 C135 N26 O27 3(17)
C140 C135 N26 O27 -173(15)

loop_
_platon_squeeze_void_nr
_platon_squeeze_void_average_x
_platon_squeeze_void_average_y
_platon_squeeze_void_average_z
_platon_squeeze_void_volume
_platon_squeeze_void_count_electrons
_platon_squeeze_void_content
1 -0.053 0.278 0.071 4525 1087 ' '
2 0.456 0.352 0.834 25 6 ' '
3 0.802 0.671 0.222 18 3 ' '
4 0.864 0.677 -0.018 42 9 ' '
